data_7059064
loop_
_publ_author_name
'Yu, Hong'
'Cao, Jia-Miao'
'Zhang, Jun-Rui'
'Li, Rui-Cong'
'Cheng, Yan'
'Yang, Chen'
'Hou, Yin-Ling'
'Fang, Ming'

_publ_section_title
;
 Single molecule magnet behavior and magnetic refrigeration of four
 tetranuclear lanthanide (Ln = GdIII, TbIII, DyIII) clusters
;
_journal_name_full 'New Journal of Chemistry'
_journal_paper_doi 10.1039/C9NJ04260A
_journal_year 2019
_chemical_formula_moiety '2(C76 H84 Dy2 N6 O8), C2 H3 N'
_chemical_formula_sum 'C154 H171 Dy4 N13 O16'
_chemical_formula_weight 3110.03
_space_group_crystal_system triclinic
_space_group_IT_number 2
_space_group_name_Hall '-P 1'
_space_group_name_H-M_alt 'P -1'
_atom_sites_solution_hydrogens geom
_audit_creation_date 2019-10-13
_audit_creation_method
;
Olex2 1.2
(compiled 2018.05.29 svn.r3508 for OlexSys, GUI svn.r5506)
;
_audit_update_record
;
2019-10-14 deposited with the CCDC.	2019-11-19 downloaded from the CCDC.
;
_cell_angle_alpha 98.158(3)
_cell_angle_beta 93.186(3)
_cell_angle_gamma 110.613(4)
_cell_formula_units_Z 2
_cell_length_a 17.010(3)
_cell_length_b 20.099(4)
_cell_length_c 24.220(3)
_cell_measurement_reflns_used 17527
_cell_measurement_temperature 386(2)
_cell_measurement_theta_max 25.4
_cell_measurement_theta_min 3.0
_cell_volume 7622(2)
_computing_data_collection 'Bruker XSCANS'
_computing_molecular_graphics 'Olex2 (Dolomanov et al., 2009)'
_computing_publication_material 'Olex2 (Dolomanov et al., 2009)'
_computing_structure_refinement 'XL (Sheldrick, 2008)'
_diffrn_ambient_temperature 386.3
_diffrn_measured_fraction_theta_full 0.975
_diffrn_measured_fraction_theta_max 0.975
_diffrn_measurement_device_type 'Bruker P4'
_diffrn_measurement_method '\w scans'
_diffrn_radiation_monochromator graphite
_diffrn_radiation_type MoK\a
_diffrn_radiation_wavelength 0.71073
_diffrn_reflns_av_R_equivalents 0.0599
_diffrn_reflns_av_unetI/netI 0.0581
_diffrn_reflns_Laue_measured_fraction_full 0.975
_diffrn_reflns_Laue_measured_fraction_max 0.975
_diffrn_reflns_limit_h_max 20
_diffrn_reflns_limit_h_min -20
_diffrn_reflns_limit_k_max 23
_diffrn_reflns_limit_k_min -23
_diffrn_reflns_limit_l_max 28
_diffrn_reflns_limit_l_min -28
_diffrn_reflns_number 77624
_diffrn_reflns_point_group_measured_fraction_full 0.975
_diffrn_reflns_point_group_measured_fraction_max 0.975
_diffrn_reflns_theta_full 25.020
_diffrn_reflns_theta_max 25.020
_diffrn_reflns_theta_min 2.999
_exptl_absorpt_coefficient_mu 2.001
_exptl_absorpt_correction_T_max 0.872
_exptl_absorpt_correction_T_min 0.583
_exptl_absorpt_correction_type multi-scan
_exptl_crystal_colour Colorless
_exptl_crystal_density_diffrn 1.355
_exptl_crystal_density_method "'not measured'"
_exptl_crystal_description Prism
_exptl_crystal_F_000 3156
_exptl_crystal_size_max 0.29
_exptl_crystal_size_mid 0.21
_exptl_crystal_size_min 0.12
_refine_diff_density_max 3.763
_refine_diff_density_min -4.005
_refine_diff_density_rms 0.241
_refine_ls_extinction_method none
_refine_ls_goodness_of_fit_ref 1.090
_refine_ls_hydrogen_treatment constr
_refine_ls_matrix_type full
_refine_ls_number_parameters 1722
_refine_ls_number_reflns 26235
_refine_ls_number_restraints 398
_refine_ls_restrained_S_all 1.097
_refine_ls_R_factor_all 0.0957
_refine_ls_R_factor_gt 0.0788
_refine_ls_shift/su_max 0.001
_refine_ls_shift/su_mean 0.000
_refine_ls_structure_factor_coef Fsqd
_refine_ls_weighting_details 'w=1/[\s^2^(Fo^2^)+(0.1379P)^2^+70.1336P] where P=(Fo^2^+2Fc^2^)/3'
_refine_ls_weighting_scheme calc
_refine_ls_wR_factor_gt 0.2298
_refine_ls_wR_factor_ref 0.2397
_reflns_Friedel_coverage 0.000
_reflns_number_gt 20275
_reflns_number_total 26235
_reflns_threshold_expression 'I > 2\s(I)'
_cod_data_source_file c9nj04260a2.cif
_cod_data_source_block 3
_cod_database_code 7059064
_shelx_shelxl_version_number 2018/3
_shelx_space_group_comment
;
The symmetry employed for this shelxl refinement is uniquely defined
by the following loop, which should always be used as a source of
symmetry information in preference to the above space-group names.
They are only intended as comments.
;
_shelx_estimated_absorpt_t_max 0.795
_shelx_estimated_absorpt_t_min 0.595
_olex2_refinement_description
;
1. Fixed Uiso
 At 1.2 times of:
  All C(H) groups, {H16C,H16D,H16E} of C164, All C(H,H) groups, All O(H) groups
 At 1.5 times of:
  {H13A,H13B,H13C} of C130, {H13D,H13E,H13F} of C131, {H13G,H13H,H13I} of
  C132, {H13J,H13K,H13L} of C133, {H13M,H13N,H13O} of C139, {H14A,H14B,H14C} of
  C140, {H14D,H14E,H14F} of C141, {H66A,H66B,H66C} of C66, {H54A,H54B,H54C} of
  C54, {H65A,H65B,H65C} of C65, {H36A,H36B,H36C} of C36, {H57A,H57B,H57C} of
  C57, {H64A,H64B,H64C} of C64, {H67A,H67B,H67C} of C67, {H68A,H68B,H68C} of
  C68, {H74A,H74B,H74C} of C74, {H56A,H56B,H56C} of C56, {H55A,H55B,H55C} of
  C55, {H63A,H63B,H63C} of C63, {H18A,H18B,H18C} of C18, {H15I,H15J,H15K} of
  C152, {H14G,H14H,H14I} of C142, {H14J,H14K,H14L} of C143, {H14M,H14N,H14O} of
  C144, {H15C,H15D,H15E} of C150, {H15F,H15G,H15H} of C151, {H11C,H11D,H11E} of
  C112, {H94A,H94B,H94C} of C94, {H76A,H76B,H76C} of C76, {H75A,H75B,H75C} of
  C75
2. Restrained distances
 C152-C149
 1.54 with sigma of 0.02
 C149-C150
 1.54 with sigma of 0.02
 C149-C151
 1.54 with sigma of 0.02
 C151-C152
 2.54 with sigma of 0.02
 C151-C150
 2.54 with sigma of 0.02
 C150-C152
 2.54 with sigma of 0.02
 H136-H14F
 2.2 with sigma of 0.02
3. Rigid bond restraints
 N6, C46
 with sigma for 1-2 distances of 0.01 and sigma for 1-3 distances of 0.02
4. Uiso/Uaniso restraints and constraints
C149 \\sim C150 \\sim C151 \\sim C152: within 1.7A with sigma of 0.01 and sigma
for terminal atoms of 0.02
C16A \\sim C11 \\sim C12 \\sim C13 \\sim C14 \\sim C15A: within 1.7A with sigma
of 0.01 and sigma for terminal atoms of 0.02
C140 \\sim C138 \\sim C141 \\sim C139: within 2A with sigma of 0.01 and sigma
for terminal atoms of 0.02
Uanis(N6) \\sim Ueq, Uanis(C46) \\sim Ueq, Uanis(C47) \\sim Ueq, Uanis(C48)
\\sim Ueq, Uanis(C49) \\sim Ueq, Uanis(C50) \\sim Ueq, Uanis(C51) \\sim Ueq,
Uanis(C52) \\sim Ueq, Uanis(C53) \\sim Ueq: with sigma of 0.01 and sigma for
terminal atoms of 0.02
Uanis(C86) \\sim Ueq, Uanis(C87) \\sim Ueq, Uanis(C88) \\sim Ueq, Uanis(C89)
\\sim Ueq, Uanis(C90) \\sim Ueq, Uanis(C91) \\sim Ueq, Uanis(C92) \\sim Ueq,
Uanis(C93) \\sim Ueq: with sigma of 0.01 and sigma for terminal atoms of 0.02
Uanis(C145) \\sim Ueq, Uanis(C151) \\sim Ueq, Uanis(C149) \\sim Ueq,
Uanis(C150) \\sim Ueq, Uanis(C152) \\sim Ueq, Uanis(O16) \\sim Ueq, Uanis(C141)
\\sim Ueq, Uanis(C140) \\sim Ueq, Uanis(C81) \\sim Ueq: with sigma of 0.01 and
sigma for terminal atoms of 0.02
Uanis(C105) \\sim Ueq, Uanis(C106) \\sim Ueq, Uanis(C107) \\sim Ueq,
Uanis(C108) \\sim Ueq, Uanis(C109) \\sim Ueq, Uanis(C111) \\sim Ueq,
Uanis(C112) \\sim Ueq, Uanis(C110) \\sim Ueq: with sigma of 0.01 and sigma for
terminal atoms of 0.02
Uanis(C164) \\sim Ueq: with sigma of 0.01 and sigma for terminal atoms of 0.02
Uanis(C133) \\sim Ueq: with sigma of 0.01 and sigma for terminal atoms of 0.02
Uanis(O10) \\sim Ueq: with sigma of 0.001 and sigma for terminal atoms of 0.002
Uanis(C135) \\sim Ueq: with sigma of 0.01 and sigma for terminal atoms of 0.02
Uanis(C10) \\sim Ueq, Uanis(C11) \\sim Ueq, Uanis(C16A) \\sim Ueq, Uanis(C12)
\\sim Ueq, Uanis(C13) \\sim Ueq, Uanis(C14) \\sim Ueq, Uanis(C15A) \\sim Ueq,
Uanis(C17) \\sim Ueq: with sigma of 0.01 and sigma for terminal atoms of 0.02
Uanis(O3) \\sim Ueq: with sigma of 0.001 and sigma for terminal atoms of 0.002
Uanis(C139) \\sim Ueq: with sigma of 0.01 and sigma for terminal atoms of 0.02
Uanis(C163) \\sim Ueq: with sigma of 0.01 and sigma for terminal atoms of 0.02
Uanis(C31) \\sim Ueq: with sigma of 0.01 and sigma for terminal atoms of 0.02
Uanis(C76) \\sim Ueq: with sigma of 0.01 and sigma for terminal atoms of 0.02
Uanis(C131) \\sim Ueq: with sigma of 0.01 and sigma for terminal atoms of 0.02
Uanis(C41) \\sim Ueq: with sigma of 0.01 and sigma for terminal atoms of 0.02
5. Others
 Sof(C15B)=Sof(H15B)=Sof(C16B)=Sof(H16B)=1-FVAR(1)
 Sof(C15A)=Sof(H15A)=Sof(C16A)=Sof(H16A)=FVAR(1)
6.a Ternary CH refined with riding coordinates:
 O8(H8), O16(H16)
6.b Secondary CH2 refined with riding coordinates:
 C17(H17A,H17B), C35(H35A,H35B), C53(H53A,H53B), C93(H93A,H93B), C111(H11A,
 H11B), C129(H12A,H12B)
6.c Aromatic/amide H refined with riding coordinates:
 C3(H3), C4(H4), C7(H7), C8(H8A), C9(H9), C10(H10), C12(H12), C13(H13),
 C15A(H15A), C16A(H16A), C21(H21), C22(H22), C25(H25), C26(H26), C27(H27),
 C28(H28), C30(H30), C31(H31), C33(H33), C34(H34), C39(H39), C40(H40), C43(H43),
  C44(H44), C45(H45), C46(H46), C48(H48), C49(H49), C51(H51), C52(H52),
 C60(H60), C71(H71), C79(H79), C80(H80), C83(H83), C84(H84), C85(H85), C86(H86),
  C88(H88), C89(H89), C91(H91), C92(H92), C97(H97), C98(H98), C101(H101),
 C102(H102), C103(H103), C104(H104), C106(H106), C107(H107), C109(H109),
 C110(H110), C115(H115), C116(H116), C119(H119), C120(H120), C121(H121),
 C122(H122), C124(H124), C125(H125), C127(H127), C128(H128), C136(H136),
 C147(H147), C15B(H15B), C16B(H16B)
6.d Fitted hexagon refined as free rotating group:
 C29(C30,C31,C32,C33,C34)
6.e Idealised Me refined as rotating group:
 C18(H18A,H18B,H18C), C36(H36A,H36B,H36C), C54(H54A,H54B,H54C), C55(H55A,H55B,
 H55C), C56(H56A,H56B,H56C), C57(H57A,H57B,H57C), C63(H63A,H63B,H63C), C64(H64A,
 H64B,H64C), C65(H65A,H65B,H65C), C66(H66A,H66B,H66C), C67(H67A,H67B,H67C),
 C68(H68A,H68B,H68C), C74(H74A,H74B,H74C), C75(H75A,H75B,H75C), C76(H76A,H76B,
 H76C), C94(H94A,H94B,H94C), C112(H11C,H11D,H11E), C130(H13A,H13B,H13C),
 C131(H13D,H13E,H13F), C132(H13G,H13H,H13I), C133(H13J,H13K,H13L), C139(H13M,
 H13N,H13O), C140(H14A,H14B,H14C), C141(H14D,H14E,H14F), C142(H14G,H14H,H14I),
 C143(H14J,H14K,H14L), C144(H14M,H14N,H14O), C150(H15C,H15D,H15E), C151(H15F,
 H15G,H15H), C164(H16C,H16D,H16E), C152(H15I,H15J,H15K)
;
_olex2_submission_special_instructions 'No special instructions were received'

loop_
_space_group_symop_operation_xyz
'x, y, z'
'-x, -y, -z'

loop_
_atom_site_label
_atom_site_type_symbol
_atom_site_fract_x
_atom_site_fract_y
_atom_site_fract_z
_atom_site_U_iso_or_equiv
_atom_site_adp_type
_atom_site_occupancy
_atom_site_site_symmetry_order
_atom_site_calc_flag
_atom_site_refinement_flags_posn
_atom_site_refinement_flags_adp
_atom_site_refinement_flags_occupancy
_atom_site_disorder_assembly
_atom_site_disorder_group
Dy1 Dy -0.59476(3) -0.05679(3) 0.03311(2) 0.02823(14) Uani 1 1 d . . . . .
Dy2 Dy -0.39179(3) -0.05527(3) 0.08244(2) 0.02997(14) Uani 1 1 d . . . . .
Dy3 Dy -0.04610(3) 0.06565(2) 0.47201(2) 0.02945(14) Uani 1 1 d . . . . .
Dy4 Dy 0.14734(3) 0.06108(2) 0.42371(2) 0.03018(14) Uani 1 1 d . . . . .
O1 O -0.6772(5) -0.0539(4) -0.0471(3) 0.0345(16) Uani 1 1 d . . . . .
O2 O -0.5348(5) -0.1285(4) 0.0817(3) 0.0354(17) Uani 1 1 d . . . . .
O3 O -0.4783(4) 0.0137(4) 0.1030(3) 0.0326(15) Uani 1 1 d . U . . .
O4 O -0.7246(4) -0.1408(4) 0.0465(3) 0.0337(16) Uani 1 1 d . . . . .
O5 O -0.6611(4) 0.0054(4) 0.0875(3) 0.0337(16) Uani 1 1 d . . . . .
O6 O -0.2579(4) -0.0534(4) 0.0975(3) 0.0343(16) Uani 1 1 d . . . . .
O7 O -0.3911(5) -0.1614(4) 0.0285(3) 0.0382(17) Uani 1 1 d . . . . .
O8 O -0.4633(4) -0.0530(4) -0.0009(3) 0.0329(16) Uani 1 1 d . . . . .
H8 H -0.470260 -0.094727 -0.029821 0.039 Uiso 1 1 calc R . . . .
O9 O -0.1235(5) 0.0551(4) 0.5505(3) 0.0360(17) Uani 1 1 d . . . . .
O10 O 0.0005(4) 0.0027(4) 0.3973(3) 0.0298(15) Uani 1 1 d . U . . .
O11 O 0.0730(5) 0.1430(4) 0.4318(3) 0.0340(16) Uani 1 1 d . . . . .
O12 O -0.1761(5) 0.0079(4) 0.4160(3) 0.049(2) Uani 1 1 d . . . . .
O13 O -0.1022(5) 0.1532(4) 0.4609(3) 0.0409(18) Uani 1 1 d . . . . .
O14 O 0.2455(5) 0.1580(4) 0.4856(3) 0.044(2) Uani 1 1 d . . . . .
O15 O 0.2768(5) 0.0580(4) 0.4072(3) 0.0438(19) Uani 1 1 d . . . . .
O16 O -0.0805(4) -0.0509(4) 0.4955(3) 0.0319(15) Uani 1 1 d . U . . .
H16 H -0.113038 -0.088874 0.464093 0.038 Uiso 1 1 calc R . . . .
N1 N -0.6301(5) -0.1681(4) -0.0410(3) 0.0293(18) Uani 1 1 d . . . . .
N2 N -0.8419(7) -0.3155(5) -0.1946(4) 0.049(3) Uani 1 1 d . . . . .
N3 N -0.4180(6) -0.1510(5) 0.1479(4) 0.037(2) Uani 1 1 d . . . . .
N4 N -0.6215(7) -0.3866(6) 0.1676(4) 0.051(3) Uani 1 1 d . . . . .
N5 N -0.3480(6) 0.0275(5) 0.1767(4) 0.040(2) Uani 1 1 d . . . . .
N6 N -0.3677(6) 0.2461(5) 0.2822(4) 0.042(2) Uani 1 1 d . U . . .
N7 N 0.0226(5) 0.1687(4) 0.5545(3) 0.0316(19) Uani 1 1 d . . . . .
N8 N -0.0474(6) 0.3035(5) 0.7141(4) 0.040(2) Uani 1 1 d . . . . .
N9 N 0.1086(5) -0.0130(5) 0.3249(3) 0.0326(19) Uani 1 1 d . . . . .
N10 N -0.1081(6) -0.2268(5) 0.2159(4) 0.039(2) Uani 1 1 d . . . . .
N11 N 0.1982(5) 0.1615(4) 0.3653(3) 0.0295(18) Uani 1 1 d . . . . .
N12 N 0.2250(7) 0.4105(5) 0.3643(4) 0.046(2) Uani 1 1 d . . . . .
C1 C -0.6978(6) -0.1788(6) -0.0794(4) 0.031(2) Uani 1 1 d . . . . .
C2 C -0.7238(6) -0.1187(6) -0.0804(4) 0.032(2) Uani 1 1 d . . . . .
C3 C -0.7942(7) -0.1271(6) -0.1158(5) 0.036(2) Uani 1 1 d . . . . .
H3 H -0.814476 -0.089719 -0.115239 0.043 Uiso 1 1 calc R . . . .
C4 C -0.8359(7) -0.1942(6) -0.1536(5) 0.038(3) Uani 1 1 d . . . . .
H4 H -0.884121 -0.199798 -0.176708 0.046 Uiso 1 1 calc R . . . .
C5 C -0.8071(7) -0.2503(5) -0.1569(5) 0.037(2) Uani 1 1 d . . . . .
C6 C -0.7390(7) -0.2447(5) -0.1171(4) 0.033(2) Uani 1 1 d . . . . .
C7 C -0.7072(8) -0.2988(6) -0.1139(5) 0.045(3) Uani 1 1 d . . . . .
H7 H -0.732499 -0.342925 -0.137791 0.054 Uiso 1 1 calc R . . . .
C8 C -0.6396(8) -0.2888(7) -0.0765(5) 0.048(3) Uani 1 1 d . . . . .
H8A H -0.618596 -0.325462 -0.074917 0.058 Uiso 1 1 calc R . . . .
C9 C -0.6016(7) -0.2212(6) -0.0399(5) 0.037(2) Uani 1 1 d . . . . .
H9 H -0.555183 -0.214187 -0.014514 0.045 Uiso 1 1 calc R . . . .
C10 C -0.8731(7) -0.3140(6) -0.2436(4) 0.039(2) Uani 1 1 d . U . . .
H10 H -0.876193 -0.270883 -0.251252 0.046 Uiso 1 1 calc R . . . .
C11 C -0.9044(9) -0.3783(7) -0.2881(5) 0.050(3) Uani 1 1 d . U . . .
C12 C -0.9344(10) -0.3744(8) -0.3393(6) 0.061(3) Uani 1 1 d . U . . .
H12 H -0.939589 -0.331623 -0.346059 0.073 Uiso 1 1 calc R . . . .
C13 C -0.9579(10) -0.4334(8) -0.3825(6) 0.066(3) Uani 1 1 d . U . . .
H13 H -0.973231 -0.427820 -0.418527 0.079 Uiso 1 1 calc R . . . .
C14 C -0.9591(10) -0.4978(8) -0.3741(6) 0.065(3) Uani 1 1 d . U . . .
C15A C -0.9574(19) -0.5079(14) -0.3203(11) 0.049(5) Uani 0.50(3) 1 d . U P A 1
H15A H -0.973767 -0.554468 -0.312199 0.059 Uiso 0.50(3) 1 calc R . P A 1
C16A C -0.9303(18) -0.4466(13) -0.2750(11) 0.046(4) Uani 0.50(3) 1 d . U P A 1
H16A H -0.930351 -0.453254 -0.237787 0.055 Uiso 0.50(3) 1 calc R . P A 1
C17 C -0.9918(12) -0.5640(9) -0.4200(7) 0.079(5) Uani 1 1 d . U . . .
H17A H -1.010021 -0.607061 -0.403077 0.094 Uiso 1 1 calc R . . . .
H17B H -1.040330 -0.563048 -0.442435 0.094 Uiso 1 1 calc R . . . .
C18 C -0.9293(17) -0.5666(11) -0.4549(12) 0.140(11) Uani 1 1 d . . . . .
H18A H -0.954834 -0.601651 -0.488226 0.211 Uiso 1 1 calc GR . . . .
H18B H -0.887996 -0.579925 -0.435273 0.211 Uiso 1 1 calc GR . . . .
H18C H -0.902261 -0.520020 -0.464961 0.211 Uiso 1 1 calc GR . . . .
C19 C -0.4968(7) -0.2017(6) 0.1403(4) 0.036(3) Uani 1 1 d . . . . .
C20 C -0.5577(7) -0.1882(6) 0.1041(4) 0.036(3) Uani 1 1 d . . . . .
C21 C -0.6385(7) -0.2409(6) 0.0928(5) 0.041(3) Uani 1 1 d . . . . .
H21 H -0.679492 -0.234054 0.069601 0.049 Uiso 1 1 calc R . . . .
C22 C -0.6587(7) -0.3039(6) 0.1158(5) 0.039(3) Uani 1 1 d . . . . .
H22 H -0.713386 -0.337824 0.107613 0.047 Uiso 1 1 calc R . . . .
C23 C -0.6019(8) -0.3178(7) 0.1496(5) 0.044(3) Uani 1 1 d . . . . .
C24 C -0.5195(8) -0.2660(7) 0.1631(5) 0.048(3) Uani 1 1 d . . . . .
C25 C -0.4548(9) -0.2756(7) 0.1964(5) 0.048(3) Uani 1 1 d . . . . .
H25 H -0.466486 -0.316713 0.212706 0.058 Uiso 1 1 calc R . . . .
C26 C -0.3745(8) -0.2242(7) 0.2047(6) 0.052(3) Uani 1 1 d . . . . .
H26 H -0.331667 -0.229354 0.227232 0.063 Uiso 1 1 calc R . . . .
C27 C -0.3591(8) -0.1640(6) 0.1785(5) 0.043(3) Uani 1 1 d . . . . .
H27 H -0.304005 -0.130781 0.182624 0.052 Uiso 1 1 calc R . . . .
C28 C -0.6941(9) -0.4176(7) 0.1810(5) 0.053(3) Uani 1 1 d . . . . .
H28 H -0.729018 -0.391030 0.185915 0.063 Uiso 1 1 calc R . . . .
C29 C -0.7276(6) -0.4935(4) 0.1893(5) 0.066(4) Uani 1 1 d . . . . .
C30 C -0.8078(7) -0.5198(6) 0.2065(5) 0.079(5) Uani 1 1 d G . . . .
H30 H -0.836744 -0.488865 0.215383 0.095 Uiso 1 1 calc R . . . .
C31 C -0.8448(6) -0.5924(7) 0.2104(5) 0.089(5) Uani 1 1 d G U . . .
H31 H -0.898499 -0.610009 0.221860 0.106 Uiso 1 1 calc R . . . .
C32 C -0.8016(8) -0.6387(5) 0.1971(5) 0.107(9) Uani 1 1 d G . . . .
C33 C -0.7214(8) -0.6124(6) 0.1799(6) 0.107(7) Uani 1 1 d G . . . .
H33 H -0.692498 -0.643358 0.170959 0.129 Uiso 1 1 calc R . . . .
C34 C -0.6844(6) -0.5398(6) 0.1760(6) 0.093(6) Uani 1 1 d G . . . .
H34 H -0.630742 -0.522214 0.164483 0.112 Uiso 1 1 calc R . . . .
C35 C -0.8446(16) -0.7198(11) 0.1979(10) 0.125(10) Uani 1 1 d . . . . .
H35A H -0.801740 -0.740796 0.202163 0.149 Uiso 1 1 calc R . . . .
H35B H -0.876668 -0.726343 0.229949 0.149 Uiso 1 1 calc R . . . .
C36 C -0.9029(17) -0.7585(12) 0.1449(11) 0.133(11) Uani 1 1 d . . . . .
H36A H -0.870187 -0.758943 0.113950 0.200 Uiso 1 1 calc GR . . . .
H36B H -0.940856 -0.733996 0.138091 0.200 Uiso 1 1 calc GR . . . .
H36C H -0.934852 -0.807189 0.149006 0.200 Uiso 1 1 calc GR . . . .
C37 C -0.3842(7) 0.0789(6) 0.1837(4) 0.036(2) Uani 1 1 d . . . . .
C38 C -0.4526(7) 0.0720(6) 0.1427(4) 0.035(2) Uani 1 1 d . . . . .
C39 C -0.4876(7) 0.1237(6) 0.1482(5) 0.041(3) Uani 1 1 d . . . . .
H39 H -0.530514 0.120617 0.121259 0.049 Uiso 1 1 calc R . . . .
C40 C -0.4600(7) 0.1823(6) 0.1942(5) 0.042(3) Uani 1 1 d . . . . .
H40 H -0.485496 0.216537 0.196955 0.051 Uiso 1 1 calc R . . . .
C41 C -0.3968(7) 0.1890(6) 0.2341(4) 0.037(2) Uani 1 1 d . U . . .
C42 C -0.3573(7) 0.1381(6) 0.2303(4) 0.038(3) Uani 1 1 d . . . . .
C43 C -0.2895(8) 0.1414(6) 0.2692(5) 0.045(3) Uani 1 1 d . . . . .
H43 H -0.269262 0.178917 0.299735 0.054 Uiso 1 1 calc R . . . .
C44 C -0.2547(8) 0.0910(7) 0.2623(5) 0.046(3) Uani 1 1 d . . . . .
H44 H -0.211113 0.092690 0.288016 0.055 Uiso 1 1 calc R . . . .
C45 C -0.2859(7) 0.0344(7) 0.2143(5) 0.043(3) Uani 1 1 d . . . . .
H45 H -0.260344 0.000312 0.209517 0.051 Uiso 1 1 calc R . . . .
C46 C -0.4159(12) 0.2708(10) 0.3045(8) 0.082(5) Uani 1 1 d . U . . .
H46 H -0.472316 0.252169 0.289263 0.098 Uiso 1 1 calc R . . . .
C47 C -0.3900(11) 0.3296(9) 0.3551(7) 0.074(4) Uani 1 1 d . U . . .
C48 C -0.3141(10) 0.3588(8) 0.3777(6) 0.063(4) Uani 1 1 d . U . . .
H48 H -0.272273 0.344349 0.362829 0.076 Uiso 1 1 calc R . . . .
C49 C -0.2934(11) 0.4128(9) 0.4252(6) 0.068(4) Uani 1 1 d . U . . .
H49 H -0.237116 0.432212 0.440672 0.081 Uiso 1 1 calc R . . . .
C50 C -0.3437(11) 0.4378(10) 0.4490(7) 0.075(4) Uani 1 1 d . U . . .
C51 C -0.4316(14) 0.4003(12) 0.4290(9) 0.102(6) Uani 1 1 d . U . . .
H51 H -0.473159 0.412437 0.446558 0.122 Uiso 1 1 calc R . . . .
C52 C -0.4532(12) 0.3448(11) 0.3820(8) 0.089(5) Uani 1 1 d . U . . .
H52 H -0.509677 0.318228 0.369072 0.107 Uiso 1 1 calc R . . . .
C53 C -0.3161(11) 0.4955(10) 0.5000(7) 0.077(4) Uani 1 1 d . U . . .
H53A H -0.278723 0.484513 0.525856 0.093 Uiso 1 1 calc R . . . .
H53B H -0.284164 0.541050 0.488912 0.093 Uiso 1 1 calc R . . . .
C54 C -0.3858(12) 0.5035(9) 0.5288(8) 0.091(6) Uani 1 1 d . . . . .
H54A H -0.423182 0.514379 0.503449 0.137 Uiso 1 1 calc GR . . . .
H54B H -0.364004 0.542070 0.560377 0.137 Uiso 1 1 calc GR . . . .
H54C H -0.416106 0.459397 0.541542 0.137 Uiso 1 1 calc GR . . . .
C55 C -0.8506(8) -0.2684(7) 0.0202(6) 0.057(4) Uani 1 1 d . . . . .
H55A H -0.900961 -0.310013 0.007365 0.086 Uiso 1 1 calc GR . . . .
H55B H -0.818855 -0.277775 0.050197 0.086 Uiso 1 1 calc GR . . . .
H55C H -0.816834 -0.258254 -0.010248 0.086 Uiso 1 1 calc GR . . . .
C56 C -0.9321(8) -0.1943(8) -0.0044(5) 0.058(4) Uani 1 1 d . . . . .
H56A H -0.905792 -0.191744 -0.038524 0.088 Uiso 1 1 calc GR . . . .
H56B H -0.942363 -0.150602 0.006826 0.088 Uiso 1 1 calc GR . . . .
H56C H -0.984828 -0.234637 -0.010622 0.088 Uiso 1 1 calc GR . . . .
C57 C -0.9198(8) -0.2160(7) 0.0942(5) 0.047(3) Uani 1 1 d . . . . .
H57A H -0.969256 -0.259310 0.085783 0.071 Uiso 1 1 calc GR . . . .
H57B H -0.936064 -0.175715 0.106744 0.071 Uiso 1 1 calc GR . . . .
H57C H -0.882303 -0.220680 0.123290 0.071 Uiso 1 1 calc GR . . . .
C58 C -0.8746(7) -0.2037(6) 0.0412(5) 0.044(3) Uani 1 1 d . . . . .
C59 C -0.7950(7) -0.1346(6) 0.0565(5) 0.041(3) Uani 1 1 d . . . . .
C60 C -0.8042(7) -0.0681(7) 0.0802(5) 0.049(3) Uani 1 1 d . . . . .
H60 H -0.858149 -0.068555 0.085344 0.059 Uiso 1 1 calc R . . . .
C61 C -0.7370(7) -0.0044(6) 0.0955(4) 0.036(2) Uani 1 1 d . . . . .
C62 C -0.7527(7) 0.0631(6) 0.1251(5) 0.042(3) Uani 1 1 d . . . . .
C63 C -0.7205(10) 0.1217(8) 0.0909(7) 0.064(4) Uani 1 1 d . . . . .
H63A H -0.665153 0.125349 0.081573 0.095 Uiso 1 1 calc GR . . . .
H63B H -0.717509 0.166839 0.112139 0.095 Uiso 1 1 calc GR . . . .
H63C H -0.758121 0.110581 0.057010 0.095 Uiso 1 1 calc GR . . . .
C64 C -0.7041(8) 0.0853(7) 0.1831(5) 0.053(3) Uani 1 1 d . . . . .
H64A H -0.724484 0.046581 0.203989 0.079 Uiso 1 1 calc GR . . . .
H64B H -0.711907 0.127329 0.202234 0.079 Uiso 1 1 calc GR . . . .
H64C H -0.645090 0.095969 0.179901 0.079 Uiso 1 1 calc GR . . . .
C65 C -0.8452(8) 0.0500(7) 0.1325(6) 0.051(3) Uani 1 1 d . . . . .
H65A H -0.878244 0.034165 0.096373 0.076 Uiso 1 1 calc GR . . . .
H65B H -0.850070 0.094029 0.150223 0.076 Uiso 1 1 calc GR . . . .
H65C H -0.865553 0.013638 0.155416 0.076 Uiso 1 1 calc GR . . . .
C66 C -0.0879(8) -0.0086(8) 0.0581(6) 0.056(3) Uani 1 1 d . . . . .
H66A H -0.027489 0.013532 0.065862 0.084 Uiso 1 1 calc GR . . . .
H66B H -0.112259 0.027952 0.062568 0.084 Uiso 1 1 calc GR . . . .
H66C H -0.102592 -0.034634 0.020270 0.084 Uiso 1 1 calc GR . . . .
C67 C -0.0779(8) -0.1178(7) 0.0939(6) 0.053(3) Uani 1 1 d . . . . .
H67A H -0.073498 -0.132556 0.055028 0.079 Uiso 1 1 calc GR . . . .
H67B H -0.110714 -0.159106 0.109163 0.079 Uiso 1 1 calc GR . . . .
H67C H -0.022337 -0.096663 0.114200 0.079 Uiso 1 1 calc GR . . . .
C68 C -0.1006(8) -0.0212(7) 0.1598(5) 0.051(3) Uani 1 1 d . . . . .
H68A H -0.040427 0.001918 0.168277 0.077 Uiso 1 1 calc GR . . . .
H68B H -0.121828 -0.055015 0.184634 0.077 Uiso 1 1 calc GR . . . .
H68C H -0.126289 0.014518 0.164594 0.077 Uiso 1 1 calc GR . . . .
C69 C -0.1220(7) -0.0610(6) 0.0990(5) 0.040(3) Uani 1 1 d . . . . .
C70 C -0.2172(7) -0.0953(6) 0.0844(4) 0.036(2) Uani 1 1 d . . . . .
C71 C -0.2565(7) -0.1658(6) 0.0562(5) 0.038(2) Uani 1 1 d . . . . .
H71 H -0.224589 -0.195201 0.053795 0.046 Uiso 1 1 calc R . . . .
C72 C -0.3429(7) -0.1971(6) 0.0303(5) 0.043(3) Uani 1 1 d . . . . .
C73 C -0.3802(9) -0.2790(7) 0.0025(6) 0.052(3) Uani 1 1 d . . . . .
C74 C -0.4190(13) -0.2832(10) -0.0578(9) 0.102(7) Uani 1 1 d . . . . .
H74A H -0.463074 -0.263784 -0.056228 0.152 Uiso 1 1 calc GR . . . .
H74B H -0.442004 -0.332633 -0.076322 0.152 Uiso 1 1 calc GR . . . .
H74C H -0.375874 -0.255784 -0.078340 0.152 Uiso 1 1 calc GR . . . .
C75 C -0.4537(11) -0.3138(9) 0.0301(8) 0.079(5) Uani 1 1 d . . . . .
H75A H -0.435790 -0.316360 0.067726 0.119 Uiso 1 1 calc GR . . . .
H75B H -0.484018 -0.361628 0.009730 0.119 Uiso 1 1 calc GR . . . .
H75C H -0.489939 -0.286328 0.030982 0.119 Uiso 1 1 calc GR . . . .
C76 C -0.3212(13) -0.3146(11) -0.0030(11) 0.111(7) Uani 1 1 d . U . . .
H76A H -0.273748 -0.286290 -0.019830 0.166 Uiso 1 1 calc GR . . . .
H76B H -0.347988 -0.361171 -0.026236 0.166 Uiso 1 1 calc GR . . . .
H76C H -0.302166 -0.320437 0.033457 0.166 Uiso 1 1 calc GR . . . .
C77 C -0.0317(6) 0.1745(5) 0.5913(4) 0.030(2) Uani 1 1 d . . . . .
C78 C -0.1106(6) 0.1154(5) 0.5875(4) 0.032(2) Uani 1 1 d . . . . .
C79 C -0.1688(7) 0.1241(6) 0.6223(4) 0.035(2) Uani 1 1 d . . . . .
H79 H -0.222107 0.088034 0.618085 0.042 Uiso 1 1 calc R . . . .
C80 C -0.1507(7) 0.1853(6) 0.6637(5) 0.036(2) Uani 1 1 d . . . . .
H80 H -0.191695 0.188982 0.686571 0.043 Uiso 1 1 calc R . . . .
C81 C -0.0718(7) 0.2404(5) 0.6709(4) 0.031(2) Uani 1 1 d . U . . .
C82 C -0.0130(7) 0.2372(5) 0.6341(4) 0.032(2) Uani 1 1 d . . . . .
C83 C 0.0693(7) 0.2913(6) 0.6365(4) 0.037(2) Uani 1 1 d . . . . .
H83 H 0.086246 0.332102 0.664297 0.044 Uiso 1 1 calc R . . . .
C84 C 0.1224(8) 0.2841(6) 0.5990(5) 0.043(3) Uani 1 1 d . . . . .
H84 H 0.175219 0.320051 0.600161 0.051 Uiso 1 1 calc R . . . .
C85 C 0.0967(7) 0.2208(6) 0.5576(5) 0.038(2) Uani 1 1 d . . . . .
H85 H 0.133543 0.216044 0.531705 0.046 Uiso 1 1 calc R . . . .
C86 C -0.0821(7) 0.3024(6) 0.7588(5) 0.041(3) Uani 1 1 d . U . . .
H86 H -0.123710 0.259413 0.763416 0.049 Uiso 1 1 calc R . . . .
C87 C -0.0608(8) 0.3650(7) 0.8039(6) 0.052(3) Uani 1 1 d . U . . .
C88 C 0.0076(12) 0.4242(10) 0.8063(8) 0.089(5) Uani 1 1 d . U . . .
H88 H 0.041956 0.426740 0.777483 0.107 Uiso 1 1 calc R . . . .
C89 C 0.0296(14) 0.4825(11) 0.8503(9) 0.099(6) Uani 1 1 d . U . . .
H89 H 0.080821 0.520731 0.852194 0.119 Uiso 1 1 calc R . . . .
C90 C -0.0217(10) 0.4844(9) 0.8900(7) 0.070(4) Uani 1 1 d . U . . .
C91 C -0.0898(10) 0.4232(8) 0.8893(6) 0.067(4) Uani 1 1 d . U . . .
H91 H -0.125034 0.420967 0.917563 0.080 Uiso 1 1 calc R . . . .
C92 C -0.1073(9) 0.3646(7) 0.8476(5) 0.051(3) Uani 1 1 d . U . . .
H92 H -0.153018 0.322844 0.849303 0.061 Uiso 1 1 calc R . . . .
C93 C -0.0028(11) 0.5491(9) 0.9358(7) 0.079(5) Uani 1 1 d . U . . .
H93A H -0.013222 0.532536 0.971332 0.095 Uiso 1 1 calc R . . . .
H93B H 0.056585 0.578918 0.938347 0.095 Uiso 1 1 calc R . . . .
C94 C -0.0519(17) 0.5917(12) 0.9268(12) 0.148(12) Uani 1 1 d . . . . .
H94A H -0.022036 0.628867 0.906519 0.222 Uiso 1 1 calc GR . . . .
H94B H -0.061949 0.613363 0.962325 0.222 Uiso 1 1 calc GR . . . .
H94C H -0.104993 0.561743 0.905448 0.222 Uiso 1 1 calc GR . . . .
C95 C 0.0272(6) -0.0609(5) 0.3157(4) 0.028(2) Uani 1 1 d . . . . .
C96 C -0.0289(6) -0.0526(6) 0.3552(4) 0.033(2) Uani 1 1 d . . . . .
C97 C -0.1108(7) -0.1031(6) 0.3484(4) 0.038(3) Uani 1 1 d . . . . .
H97 H -0.148840 -0.098563 0.373423 0.046 Uiso 1 1 calc R . . . .
C98 C -0.1361(7) -0.1627(6) 0.3020(4) 0.038(3) Uani 1 1 d . . . . .
H98 H -0.190463 -0.197054 0.298647 0.046 Uiso 1 1 calc R . . . .
C99 C -0.0855(7) -0.1708(6) 0.2639(4) 0.037(3) Uani 1 1 d . . . . .
C100 C -0.0015(7) -0.1187(6) 0.2689(4) 0.034(2) Uani 1 1 d . . . . .
C101 C 0.0568(7) -0.1228(6) 0.2311(4) 0.039(3) Uani 1 1 d . . . . .
H101 H 0.039964 -0.158862 0.199544 0.046 Uiso 1 1 calc R . . . .
C102 C 0.1373(8) -0.0748(6) 0.2402(5) 0.041(3) Uani 1 1 d . . . . .
H102 H 0.176458 -0.077571 0.215523 0.049 Uiso 1 1 calc R . . . .
C103 C 0.1601(7) -0.0198(6) 0.2889(4) 0.038(3) Uani 1 1 d . . . . .
H103 H 0.215360 0.013330 0.295121 0.046 Uiso 1 1 calc R . . . .
C104 C -0.1583(8) -0.2898(7) 0.2185(5) 0.051(3) Uani 1 1 d . . . . .
H104 H -0.180433 -0.299550 0.252033 0.061 Uiso 1 1 calc R . . . .
C105 C -0.1825(9) -0.3487(7) 0.1685(6) 0.055(3) Uani 1 1 d . U . . .
C106 C -0.2307(12) -0.4196(9) 0.1736(8) 0.082(5) Uani 1 1 d . U . . .
H106 H -0.248380 -0.430766 0.207912 0.099 Uiso 1 1 calc R . . . .
C107 C -0.2522(13) -0.4747(10) 0.1248(8) 0.090(5) Uani 1 1 d . U . . .
H107 H -0.288986 -0.521061 0.126444 0.108 Uiso 1 1 calc R . . . .
C108 C -0.2204(11) -0.4603(8) 0.0775(7) 0.072(4) Uani 1 1 d . U . . .
C109 C -0.1723(10) -0.3911(8) 0.0725(6) 0.062(4) Uani 1 1 d . U . . .
H109 H -0.152679 -0.381054 0.038437 0.074 Uiso 1 1 calc R . . . .
C110 C -0.1530(9) -0.3363(7) 0.1181(6) 0.056(3) Uani 1 1 d . U . . .
H110 H -0.119095 -0.289707 0.114540 0.068 Uiso 1 1 calc R . . . .
C111 C -0.2449(14) -0.5218(10) 0.0252(9) 0.094(6) Uani 1 1 d . U . . .
H11A H -0.196138 -0.516494 0.004855 0.113 Uiso 1 1 calc R . . . .
H11B H -0.261663 -0.568143 0.037534 0.113 Uiso 1 1 calc R . . . .
C112 C -0.3163(16) -0.5199(13) -0.0134(10) 0.130(9) Uani 1 1 d . U . . .
H11C H -0.307360 -0.532090 -0.051654 0.196 Uiso 1 1 calc GR . . . .
H11D H -0.318400 -0.472289 -0.007105 0.196 Uiso 1 1 calc GR . . . .
H11E H -0.368798 -0.553991 -0.005895 0.196 Uiso 1 1 calc GR . . . .
C113 C 0.1733(7) 0.2193(6) 0.3796(5) 0.038(2) Uani 1 1 d . . . . .
C114 C 0.1045(7) 0.2055(6) 0.4153(4) 0.034(2) Uani 1 1 d . . . . .
C115 C 0.0782(8) 0.2630(6) 0.4306(5) 0.040(3) Uani 1 1 d . . . . .
H115 H 0.034422 0.257111 0.453034 0.048 Uiso 1 1 calc R . . . .
C116 C 0.1158(9) 0.3294(6) 0.4133(5) 0.046(3) Uani 1 1 d . . . . .
H116 H 0.096440 0.366282 0.425261 0.056 Uiso 1 1 calc R . . . .
C117 C 0.1787(8) 0.3426(6) 0.3801(5) 0.042(3) Uani 1 1 d . . . . .
C118 C 0.2099(8) 0.2863(6) 0.3622(5) 0.043(3) Uani 1 1 d . . . . .
C119 C 0.2745(8) 0.2931(7) 0.3280(5) 0.050(3) Uani 1 1 d . . . . .
H119 H 0.299639 0.336040 0.314766 0.059 Uiso 1 1 calc R . . . .
C120 C 0.3015(9) 0.2362(7) 0.3138(6) 0.054(3) Uani 1 1 d . . . . .
H120 H 0.344156 0.239600 0.290691 0.065 Uiso 1 1 calc R . . . .
C121 C 0.2617(8) 0.1726(7) 0.3358(5) 0.049(3) Uani 1 1 d . . . . .
H121 H 0.282673 0.135650 0.328611 0.059 Uiso 1 1 calc R . . . .
C122 C 0.1872(9) 0.4554(7) 0.3587(5) 0.051(3) Uani 1 1 d . . . . .
H122 H 0.129458 0.441128 0.361437 0.061 Uiso 1 1 calc R . . . .
C123 C 0.2339(8) 0.5283(6) 0.3483(5) 0.047(3) Uani 1 1 d . . . . .
C124 C 0.3209(9) 0.5520(7) 0.3422(6) 0.055(3) Uani 1 1 d . . . . .
H124 H 0.350393 0.521579 0.346658 0.066 Uiso 1 1 calc R . . . .
C125 C 0.3629(10) 0.6194(7) 0.3297(6) 0.058(3) Uani 1 1 d . . . . .
H125 H 0.420016 0.633718 0.325063 0.070 Uiso 1 1 calc R . . . .
C126 C 0.3190(11) 0.6675(8) 0.3239(7) 0.068(4) Uani 1 1 d . . . . .
C127 C 0.2349(11) 0.6440(8) 0.3320(8) 0.070(4) Uani 1 1 d . . . . .
H127 H 0.205684 0.675183 0.330344 0.084 Uiso 1 1 calc R . . . .
C128 C 0.1927(10) 0.5753(8) 0.3425(7) 0.064(4) Uani 1 1 d . . . . .
H128 H 0.135087 0.560379 0.345651 0.077 Uiso 1 1 calc R . . . .
C129 C 0.3680(14) 0.7423(10) 0.3112(9) 0.095(6) Uani 1 1 d . . . . .
H12A H 0.421856 0.743538 0.299095 0.114 Uiso 1 1 calc R . . . .
H12B H 0.336415 0.752159 0.280867 0.114 Uiso 1 1 calc R . . . .
C130 C 0.3832(15) 0.7999(9) 0.3628(11) 0.118(9) Uani 1 1 d . . . . .
H13A H 0.406454 0.846843 0.352524 0.177 Uiso 1 1 calc GR . . . .
H13B H 0.422138 0.794880 0.390659 0.177 Uiso 1 1 calc GR . . . .
H13C H 0.330638 0.794525 0.377759 0.177 Uiso 1 1 calc GR . . . .
C131 C -0.3035(14) -0.0823(11) 0.3299(9) 0.104(7) Uani 1 1 d . U . . .
H13D H -0.355280 -0.117520 0.310234 0.156 Uiso 1 1 calc GR . . . .
H13E H -0.266920 -0.106201 0.341161 0.156 Uiso 1 1 calc GR . . . .
H13F H -0.276220 -0.049438 0.305634 0.156 Uiso 1 1 calc GR . . . .
C132 C -0.3890(10) -0.0191(11) 0.3573(10) 0.101(7) Uani 1 1 d . . . . .
H13G H -0.368923 0.004127 0.326145 0.152 Uiso 1 1 calc GR . . . .
H13H H -0.402885 0.013539 0.384479 0.152 Uiso 1 1 calc GR . . . .
H13I H -0.438451 -0.061455 0.344401 0.152 Uiso 1 1 calc GR . . . .
C133 C -0.3537(17) -0.0775(14) 0.4260(11) 0.140(9) Uani 1 1 d . U . . .
H13J H -0.355510 -0.126089 0.416208 0.210 Uiso 1 1 calc GR . . . .
H13K H -0.409519 -0.078263 0.431045 0.210 Uiso 1 1 calc GR . . . .
H13L H -0.316924 -0.054493 0.460167 0.210 Uiso 1 1 calc GR . . . .
C134 C -0.3233(9) -0.0395(8) 0.3831(8) 0.073(5) Uani 1 1 d . . . . .
C135 C -0.2428(8) 0.0221(7) 0.4080(6) 0.053(3) Uani 1 1 d . U . . .
C136 C -0.2460(8) 0.0900(8) 0.4256(6) 0.064(4) Uani 1 1 d . . . . .
H136 H -0.298057 0.094843 0.419489 0.077 Uiso 1 1 calc DR . . . .
C137 C -0.1781(8) 0.1516(7) 0.4515(5) 0.047(3) Uani 1 1 d . . . . .
C138 C -0.1920(11) 0.2215(8) 0.4694(7) 0.074(4) Uani 1 1 d . U . . .
C139 C -0.1473(15) 0.2697(13) 0.4256(10) 0.113(6) Uani 1 1 d . U . . .
H13M H -0.099797 0.257775 0.414766 0.169 Uiso 1 1 calc GR . . . .
H13N H -0.128186 0.319752 0.442474 0.169 Uiso 1 1 calc GR . . . .
H13O H -0.186734 0.260977 0.393060 0.169 Uiso 1 1 calc GR . . . .
C140 C -0.1352(13) 0.2673(11) 0.5180(10) 0.108(6) Uani 1 1 d . U . . .
H14A H -0.127607 0.238034 0.544365 0.161 Uiso 1 1 calc GR . . . .
H14B H -0.159027 0.300705 0.535434 0.161 Uiso 1 1 calc GR . . . .
H14C H -0.081576 0.293540 0.506431 0.161 Uiso 1 1 calc GR . . . .
C141 C -0.2753(15) 0.2194(12) 0.4636(12) 0.121(6) Uani 1 1 d . U . . .
H14D H -0.295423 0.210882 0.424424 0.181 Uiso 1 1 calc GR . . . .
H14E H -0.276953 0.264615 0.481371 0.181 Uiso 1 1 calc GR . . . .
H14F H -0.310647 0.181188 0.480915 0.181 Uiso 1 1 calc DGR . . . .
C142 C 0.3196(13) 0.3134(10) 0.5100(11) 0.114(8) Uani 1 1 d . . . . .
H14G H 0.259107 0.290752 0.505147 0.171 Uiso 1 1 calc GR . . . .
H14H H 0.339282 0.322841 0.474462 0.171 Uiso 1 1 calc GR . . . .
H14I H 0.336151 0.357937 0.535981 0.171 Uiso 1 1 calc GR . . . .
C143 C 0.3200(13) 0.2545(11) 0.5900(8) 0.096(6) Uani 1 1 d . . . . .
H14J H 0.307821 0.295669 0.606373 0.145 Uiso 1 1 calc GR . . . .
H14K H 0.361801 0.247946 0.614649 0.145 Uiso 1 1 calc GR . . . .
H14L H 0.269305 0.212284 0.584293 0.145 Uiso 1 1 calc GR . . . .
C144 C 0.4514(10) 0.2930(10) 0.5439(8) 0.092(6) Uani 1 1 d . . . . .
H14M H 0.477641 0.310130 0.511919 0.138 Uiso 1 1 calc GR . . . .
H14N H 0.466888 0.253566 0.552049 0.138 Uiso 1 1 calc GR . . . .
H14O H 0.470078 0.331350 0.575687 0.138 Uiso 1 1 calc GR . . . .
C145 C 0.3552(11) 0.2673(9) 0.5309(7) 0.073(4) Uani 1 1 d . U . . .
C146 C 0.3232(9) 0.1924(7) 0.4886(7) 0.060(4) Uani 1 1 d . . . . .
C147 C 0.3768(8) 0.1691(8) 0.4586(8) 0.071(5) Uani 1 1 d . . . . .
H147 H 0.433266 0.199629 0.463691 0.085 Uiso 1 1 calc R . . . .
C148 C 0.3553(8) 0.1015(7) 0.4191(7) 0.059(4) Uani 1 1 d . . . . .
C149 C 0.4226(11) 0.0729(10) 0.4035(8) 0.100(5) Uani 1 1 d D U . . .
C150 C 0.3972(16) 0.0295(14) 0.3436(8) 0.154(8) Uani 1 1 d D U . . .
H15C H 0.336974 0.005193 0.337398 0.231 Uiso 1 1 calc GR . . . .
H15D H 0.423976 -0.005492 0.338871 0.231 Uiso 1 1 calc GR . . . .
H15E H 0.414946 0.061579 0.317095 0.231 Uiso 1 1 calc GR . . . .
C151 C 0.5104(11) 0.1275(10) 0.4121(10) 0.121(7) Uani 1 1 d D U . . .
H15F H 0.512899 0.165553 0.391522 0.181 Uiso 1 1 calc GR . . . .
H15G H 0.548684 0.104959 0.398917 0.181 Uiso 1 1 calc GR . . . .
H15H H 0.526089 0.147204 0.451317 0.181 Uiso 1 1 calc GR . . . .
N161 N 0.2825(9) -0.1587(10) 0.2158(7) 0.090(5) Uani 1 1 d . . . . .
C163 C 0.3374(14) -0.1177(10) 0.2134(8) 0.075(5) Uani 1 1 d . U . . .
C164 C 0.4178(14) -0.0618(9) 0.2071(8) 0.096(6) Uani 1 1 d . U . . .
H16C H 0.428741 -0.067347 0.168558 0.115 Uiso 1 1 calc GR . . . .
H16D H 0.462632 -0.066216 0.230345 0.115 Uiso 1 1 calc GR . . . .
H16E H 0.414754 -0.015024 0.218206 0.115 Uiso 1 1 calc GR . . . .
C152 C 0.4201(16) 0.0140(12) 0.4425(10) 0.139(8) Uani 1 1 d D U . . .
H15I H 0.422353 0.034563 0.481088 0.209 Uiso 1 1 calc GR . . . .
H15J H 0.467722 -0.000564 0.437783 0.209 Uiso 1 1 calc GR . . . .
H15K H 0.368755 -0.027323 0.431906 0.209 Uiso 1 1 calc GR . . . .
C15B C -0.891(2) -0.4938(16) -0.3286(12) 0.064(10) Uani 0.50(3) 1 d . . P A 2
H15B H -0.866898 -0.528956 -0.329184 0.077 Uiso 0.50(3) 1 calc R . P A 2
C16B C -0.867(2) -0.4324(18) -0.2851(12) 0.067(10) Uani 0.50(3) 1 d . . P A 2
H16B H -0.826909 -0.426893 -0.255174 0.080 Uiso 0.50(3) 1 calc R . P A 2

loop_
_atom_site_aniso_label
_atom_site_aniso_U_11
_atom_site_aniso_U_22
_atom_site_aniso_U_33
_atom_site_aniso_U_23
_atom_site_aniso_U_13
_atom_site_aniso_U_12
Dy1 0.0235(2) 0.0315(3) 0.0228(2) -0.01609(19) -0.00362(18) 0.01050(19)
Dy2 0.0261(3) 0.0327(3) 0.0249(2) -0.01702(19) -0.00589(18) 0.0129(2)
Dy3 0.0307(3) 0.0268(3) 0.0247(2) -0.01348(19) -0.00265(19) 0.0106(2)
Dy4 0.0282(3) 0.0274(3) 0.0266(3) -0.01388(19) -0.00367(19) 0.00809(19)
O1 0.036(4) 0.028(4) 0.038(4) -0.014(3) -0.002(3) 0.017(3)
O2 0.040(4) 0.034(4) 0.026(4) -0.015(3) -0.001(3) 0.013(3)
O3 0.0323(18) 0.0328(18) 0.0323(18) 0.0025(10) 0.0037(10) 0.0125(11)
O4 0.034(4) 0.029(4) 0.033(4) -0.012(3) 0.004(3) 0.013(3)
O5 0.028(4) 0.032(4) 0.033(4) -0.016(3) 0.000(3) 0.010(3)
O6 0.035(4) 0.029(4) 0.036(4) -0.013(3) -0.006(3) 0.016(3)
O7 0.035(4) 0.036(4) 0.035(4) -0.020(3) -0.007(3) 0.014(3)
O8 0.024(3) 0.027(4) 0.039(4) -0.020(3) -0.004(3) 0.010(3)
O9 0.035(4) 0.032(4) 0.031(4) -0.022(3) -0.003(3) 0.011(3)
O10 0.0297(17) 0.0299(17) 0.0292(17) 0.0019(10) 0.0034(10) 0.0113(10)
O11 0.038(4) 0.026(4) 0.033(4) -0.010(3) 0.000(3) 0.013(3)
O12 0.044(5) 0.045(5) 0.044(5) -0.031(4) -0.018(4) 0.017(4)
O13 0.044(5) 0.034(4) 0.042(4) 0.000(3) -0.002(4) 0.014(3)
O14 0.038(4) 0.028(4) 0.050(5) -0.019(3) -0.014(4) 0.003(3)
O15 0.039(4) 0.029(4) 0.051(5) -0.011(3) -0.004(4) 0.005(3)
O16 0.037(4) 0.021(3) 0.030(3) -0.013(3) -0.007(3) 0.010(3)
N1 0.027(4) 0.033(5) 0.023(4) -0.017(3) -0.006(3) 0.014(4)
N2 0.057(6) 0.033(5) 0.040(5) -0.018(4) -0.023(5) 0.012(5)
N3 0.037(5) 0.045(5) 0.027(4) -0.011(4) -0.001(4) 0.019(4)
N4 0.053(7) 0.048(6) 0.042(6) -0.004(5) -0.002(5) 0.012(5)
N5 0.034(5) 0.051(6) 0.030(5) -0.005(4) -0.003(4) 0.016(4)
N6 0.045(5) 0.041(5) 0.030(4) -0.024(4) -0.004(4) 0.015(4)
N7 0.035(5) 0.027(4) 0.028(4) -0.011(3) -0.001(4) 0.012(4)
N8 0.046(5) 0.027(5) 0.037(5) -0.014(4) 0.006(4) 0.009(4)
N9 0.032(5) 0.035(5) 0.027(4) -0.009(4) -0.002(4) 0.013(4)
N10 0.045(5) 0.032(5) 0.027(4) -0.017(4) -0.006(4) 0.008(4)
N11 0.031(4) 0.029(4) 0.020(4) -0.011(3) -0.001(3) 0.007(4)
N12 0.069(7) 0.032(5) 0.027(5) -0.008(4) 0.000(5) 0.014(5)
C1 0.031(5) 0.033(5) 0.022(5) -0.016(4) -0.005(4) 0.012(4)
C2 0.031(5) 0.040(6) 0.018(5) -0.021(4) -0.005(4) 0.015(4)
C3 0.037(6) 0.031(6) 0.036(6) -0.011(5) -0.006(5) 0.015(5)
C4 0.035(6) 0.035(6) 0.035(6) -0.017(5) -0.013(5) 0.011(5)
C5 0.043(6) 0.022(5) 0.036(6) -0.013(4) -0.005(5) 0.010(4)
C6 0.036(6) 0.029(5) 0.023(5) -0.014(4) -0.006(4) 0.005(4)
C7 0.062(8) 0.032(6) 0.034(6) -0.023(5) -0.005(5) 0.021(5)
C8 0.057(8) 0.039(6) 0.046(7) -0.017(5) -0.016(6) 0.026(6)
C9 0.038(6) 0.037(6) 0.035(6) -0.009(5) -0.003(5) 0.019(5)
C10 0.038(5) 0.037(5) 0.032(5) -0.009(4) -0.003(4) 0.010(4)
C11 0.058(5) 0.043(5) 0.039(5) -0.011(4) -0.009(4) 0.017(4)
C12 0.074(5) 0.052(5) 0.051(5) -0.012(4) -0.013(5) 0.030(4)
C13 0.077(6) 0.058(5) 0.052(5) -0.018(5) -0.015(5) 0.025(5)
C14 0.073(6) 0.053(5) 0.053(5) -0.012(5) -0.004(5) 0.012(5)
C15A 0.056(7) 0.042(6) 0.045(6) -0.009(5) 0.001(6) 0.019(5)
C16A 0.052(7) 0.040(6) 0.042(6) -0.007(5) -0.006(6) 0.018(5)
C17 0.093(9) 0.066(8) 0.061(7) -0.017(6) 0.006(7) 0.021(7)
C18 0.13(2) 0.060(12) 0.16(2) -0.039(14) 0.044(18) -0.028(12)
C19 0.042(6) 0.045(6) 0.019(5) -0.019(4) -0.005(4) 0.023(5)
C20 0.037(6) 0.040(6) 0.031(5) -0.021(5) -0.010(4) 0.026(5)
C21 0.036(6) 0.045(7) 0.035(6) -0.011(5) -0.001(5) 0.016(5)
C22 0.036(6) 0.035(6) 0.039(6) -0.008(5) 0.003(5) 0.009(5)
C23 0.049(7) 0.052(7) 0.032(6) -0.007(5) 0.004(5) 0.024(6)
C24 0.051(7) 0.055(8) 0.033(6) -0.015(5) -0.005(5) 0.023(6)
C25 0.062(8) 0.040(7) 0.038(6) 0.004(5) -0.002(6) 0.014(6)
C26 0.049(7) 0.054(8) 0.055(8) -0.007(6) -0.008(6) 0.028(6)
C27 0.049(7) 0.041(6) 0.035(6) -0.007(5) -0.007(5) 0.018(5)
C28 0.056(8) 0.050(8) 0.041(7) -0.006(6) 0.000(6) 0.012(6)
C29 0.053(8) 0.066(9) 0.055(8) 0.010(7) -0.014(7) -0.002(7)
C30 0.101(13) 0.066(10) 0.043(8) 0.004(7) 0.004(8) 0.000(9)
C31 0.082(9) 0.095(9) 0.070(8) 0.018(7) 0.005(7) 0.008(7)
C32 0.108(16) 0.090(14) 0.068(11) 0.040(10) -0.046(11) -0.031(12)
C33 0.096(15) 0.091(15) 0.14(2) 0.048(14) -0.006(14) 0.030(12)
C34 0.076(12) 0.048(9) 0.149(19) 0.023(11) -0.018(12) 0.017(8)
C35 0.136(19) 0.075(13) 0.118(17) 0.047(13) -0.052(15) -0.017(12)
C36 0.14(2) 0.081(14) 0.14(2) 0.044(14) -0.051(17) -0.017(14)
C37 0.041(6) 0.034(6) 0.025(5) -0.018(4) 0.001(4) 0.013(5)
C38 0.037(6) 0.040(6) 0.023(5) -0.016(4) 0.004(4) 0.018(5)
C39 0.035(6) 0.040(6) 0.034(6) -0.023(5) -0.006(5) 0.012(5)
C40 0.047(7) 0.036(6) 0.037(6) -0.024(5) -0.005(5) 0.019(5)
C41 0.040(5) 0.035(5) 0.026(5) -0.022(4) -0.004(4) 0.012(4)
C42 0.035(6) 0.034(6) 0.027(5) -0.022(4) -0.002(4) 0.002(5)
C43 0.050(7) 0.032(6) 0.028(6) -0.022(5) -0.010(5) -0.001(5)
C44 0.051(7) 0.045(7) 0.033(6) -0.012(5) -0.019(5) 0.017(6)
C45 0.039(6) 0.050(7) 0.030(6) -0.019(5) -0.017(5) 0.018(5)
C46 0.076(8) 0.086(8) 0.079(8) -0.017(7) 0.006(6) 0.037(7)
C47 0.076(8) 0.066(7) 0.076(8) -0.017(6) 0.000(7) 0.032(6)
C48 0.068(7) 0.059(7) 0.054(7) -0.019(5) -0.004(6) 0.027(6)
C49 0.069(7) 0.071(7) 0.060(7) -0.016(6) -0.001(6) 0.033(6)
C50 0.072(8) 0.078(8) 0.072(8) -0.015(6) -0.013(6) 0.037(7)
C51 0.095(9) 0.103(10) 0.098(10) -0.011(8) 0.017(8) 0.035(8)
C52 0.075(8) 0.098(9) 0.083(9) -0.016(7) 0.012(7) 0.030(7)
C53 0.079(8) 0.074(8) 0.070(8) -0.027(6) -0.004(6) 0.034(6)
C54 0.091(13) 0.065(11) 0.080(12) -0.019(9) -0.016(10) -0.003(9)
C55 0.037(7) 0.038(7) 0.070(9) -0.035(6) -0.001(6) 0.001(5)
C56 0.037(7) 0.073(9) 0.043(7) -0.018(6) -0.004(5) 0.005(6)
C57 0.044(7) 0.049(7) 0.045(7) -0.003(6) 0.013(5) 0.016(6)
C58 0.033(6) 0.042(6) 0.049(7) -0.022(5) 0.005(5) 0.015(5)
C59 0.026(5) 0.050(7) 0.033(6) -0.020(5) 0.000(4) 0.008(5)
C60 0.030(6) 0.065(8) 0.045(7) -0.031(6) -0.005(5) 0.025(6)
C61 0.031(6) 0.042(6) 0.031(5) -0.012(5) 0.004(4) 0.015(5)
C62 0.042(6) 0.043(7) 0.046(7) -0.004(5) 0.013(5) 0.023(5)
C63 0.063(9) 0.057(9) 0.085(11) 0.009(8) 0.018(8) 0.039(7)
C64 0.053(7) 0.044(7) 0.044(7) -0.022(6) 0.016(6) 0.007(6)
C65 0.049(7) 0.040(7) 0.062(8) -0.010(6) 0.011(6) 0.022(6)
C66 0.032(6) 0.065(9) 0.065(9) -0.004(7) -0.002(6) 0.018(6)
C67 0.038(7) 0.055(8) 0.064(8) -0.009(6) 0.000(6) 0.023(6)
C68 0.044(7) 0.049(7) 0.050(7) -0.011(6) -0.015(6) 0.013(6)
C69 0.034(6) 0.036(6) 0.048(7) -0.004(5) -0.007(5) 0.016(5)
C70 0.037(6) 0.050(7) 0.022(5) -0.006(5) -0.002(4) 0.022(5)
C71 0.035(6) 0.032(6) 0.046(6) -0.007(5) -0.001(5) 0.015(5)
C72 0.039(6) 0.039(6) 0.043(6) -0.022(5) 0.003(5) 0.017(5)
C73 0.054(8) 0.035(6) 0.054(8) -0.020(6) 0.006(6) 0.010(6)
C74 0.099(14) 0.061(11) 0.119(16) -0.047(11) -0.020(12) 0.025(10)
C75 0.086(12) 0.051(9) 0.091(12) -0.006(8) -0.001(10) 0.020(8)
C76 0.094(12) 0.077(11) 0.154(15) -0.049(10) -0.018(11) 0.054(9)
C77 0.033(5) 0.026(5) 0.023(5) -0.012(4) -0.004(4) 0.011(4)
C78 0.032(5) 0.026(5) 0.028(5) -0.012(4) -0.002(4) 0.007(4)
C79 0.032(6) 0.033(6) 0.035(6) -0.010(5) 0.004(4) 0.011(4)
C80 0.033(6) 0.033(6) 0.038(6) -0.010(5) 0.005(5) 0.014(5)
C81 0.041(5) 0.019(4) 0.030(5) -0.014(4) -0.001(4) 0.013(4)
C82 0.034(5) 0.022(5) 0.032(5) -0.008(4) -0.009(4) 0.006(4)
C83 0.039(6) 0.028(5) 0.032(6) -0.015(4) -0.004(5) 0.006(4)
C84 0.051(7) 0.028(6) 0.039(6) -0.013(5) 0.005(5) 0.008(5)
C85 0.036(6) 0.037(6) 0.031(6) -0.006(5) 0.002(5) 0.005(5)
C86 0.041(5) 0.034(5) 0.044(6) -0.015(4) 0.003(5) 0.016(4)
C87 0.047(6) 0.044(6) 0.057(6) -0.014(5) 0.013(5) 0.015(5)
C88 0.082(8) 0.082(8) 0.079(8) -0.024(7) 0.031(7) 0.011(7)
C89 0.092(9) 0.081(9) 0.103(9) -0.023(7) 0.030(8) 0.017(7)
C90 0.062(7) 0.067(7) 0.068(7) -0.027(6) 0.009(6) 0.021(6)
C91 0.068(7) 0.067(7) 0.058(7) -0.017(6) 0.012(6) 0.026(6)
C92 0.061(7) 0.045(6) 0.039(6) -0.015(5) 0.006(5) 0.020(5)
C93 0.081(8) 0.070(8) 0.075(8) -0.024(6) 0.001(7) 0.030(7)
C94 0.15(2) 0.082(14) 0.17(2) -0.081(16) -0.10(2) 0.055(15)
C95 0.030(5) 0.020(5) 0.025(5) -0.008(4) -0.005(4) 0.006(4)
C96 0.028(5) 0.035(6) 0.023(5) -0.014(4) -0.008(4) 0.005(4)
C97 0.038(6) 0.039(6) 0.026(5) -0.016(5) -0.004(4) 0.009(5)
C98 0.036(6) 0.028(5) 0.034(6) -0.019(5) -0.005(5) 0.001(4)
C99 0.038(6) 0.032(6) 0.027(5) -0.013(4) -0.015(5) 0.004(5)
C100 0.044(6) 0.033(6) 0.023(5) -0.011(4) -0.007(4) 0.018(5)
C101 0.051(7) 0.031(6) 0.024(5) -0.011(4) -0.004(5) 0.011(5)
C102 0.047(7) 0.034(6) 0.033(6) -0.016(5) 0.008(5) 0.012(5)
C103 0.042(6) 0.026(5) 0.032(6) -0.010(4) 0.004(5) 0.001(5)
C104 0.051(7) 0.045(7) 0.044(7) -0.012(6) -0.006(6) 0.011(6)
C105 0.054(6) 0.044(6) 0.056(6) -0.010(5) 0.005(5) 0.013(5)
C106 0.089(9) 0.066(8) 0.076(8) -0.008(6) 0.020(7) 0.014(6)
C107 0.097(9) 0.067(8) 0.085(9) -0.009(7) 0.020(7) 0.013(7)
C108 0.078(8) 0.053(7) 0.071(8) -0.013(6) 0.017(7) 0.016(6)
C109 0.073(7) 0.051(6) 0.049(6) -0.018(5) 0.011(6) 0.018(6)
C110 0.066(7) 0.040(6) 0.051(6) -0.018(5) 0.001(5) 0.015(5)
C111 0.106(10) 0.067(8) 0.092(9) -0.011(7) 0.016(8) 0.019(7)
C112 0.126(15) 0.115(14) 0.121(14) -0.068(11) -0.003(12) 0.045(12)
C113 0.036(6) 0.032(6) 0.036(6) -0.001(5) 0.004(5) 0.005(5)
C114 0.044(6) 0.031(6) 0.024(5) -0.005(4) 0.006(4) 0.014(5)
C115 0.045(6) 0.033(6) 0.039(6) -0.008(5) 0.006(5) 0.016(5)
C116 0.072(9) 0.037(6) 0.036(6) -0.004(5) 0.009(6) 0.031(6)
C117 0.054(7) 0.031(6) 0.034(6) -0.005(5) 0.001(5) 0.012(5)
C118 0.051(7) 0.038(6) 0.031(6) -0.013(5) -0.004(5) 0.015(5)
C119 0.051(7) 0.040(7) 0.045(7) -0.007(5) 0.010(6) 0.006(6)
C120 0.059(8) 0.050(8) 0.049(7) -0.017(6) 0.020(6) 0.021(6)
C121 0.052(7) 0.037(7) 0.055(8) -0.004(6) 0.019(6) 0.016(6)
C122 0.061(8) 0.044(7) 0.044(7) 0.002(6) 0.004(6) 0.017(6)
C123 0.057(8) 0.036(6) 0.039(6) -0.011(5) -0.008(6) 0.014(6)
C124 0.066(9) 0.050(8) 0.049(7) 0.009(6) 0.008(6) 0.021(7)
C125 0.064(9) 0.044(7) 0.056(8) -0.003(6) 0.000(7) 0.013(6)
C126 0.079(11) 0.039(7) 0.072(10) -0.001(7) 0.008(8) 0.010(7)
C127 0.075(11) 0.049(8) 0.094(12) 0.017(8) 0.010(9) 0.029(8)
C128 0.055(8) 0.050(8) 0.081(10) 0.005(7) 0.002(7) 0.015(7)
C129 0.106(15) 0.064(11) 0.114(16) 0.035(11) 0.004(12) 0.024(10)
C130 0.108(16) 0.039(9) 0.16(2) -0.003(12) -0.031(15) -0.012(10)
C131 0.099(12) 0.077(11) 0.115(13) -0.030(10) -0.033(10) 0.029(9)
C132 0.044(9) 0.105(15) 0.120(17) 0.012(13) -0.023(10) -0.009(9)
C133 0.126(15) 0.115(14) 0.132(15) 0.044(13) -0.032(13) -0.014(12)
C134 0.052(8) 0.039(7) 0.111(13) -0.025(8) -0.023(9) 0.015(6)
C135 0.045(6) 0.048(6) 0.059(6) -0.025(5) -0.007(5) 0.024(5)
C136 0.041(7) 0.080(10) 0.069(9) -0.017(8) -0.029(7) 0.035(7)
C137 0.048(7) 0.044(7) 0.043(7) -0.019(5) -0.014(5) 0.021(6)
C138 0.076(8) 0.059(7) 0.088(9) -0.018(7) -0.042(7) 0.043(6)
C139 0.111(12) 0.108(11) 0.119(12) 0.002(10) -0.023(10) 0.052(10)
C140 0.094(10) 0.089(10) 0.134(12) -0.036(9) -0.034(9) 0.054(9)
C141 0.112(11) 0.086(10) 0.160(13) -0.026(10) -0.024(11) 0.054(9)
C142 0.091(14) 0.056(11) 0.15(2) -0.067(12) -0.025(13) 0.016(10)
C143 0.104(15) 0.093(14) 0.080(12) -0.039(11) -0.006(11) 0.043(12)
C144 0.051(9) 0.089(13) 0.087(12) -0.041(10) -0.005(8) -0.010(8)
C145 0.068(7) 0.055(7) 0.078(8) -0.008(6) -0.014(6) 0.010(6)
C146 0.044(8) 0.040(7) 0.084(10) -0.016(7) -0.021(7) 0.013(6)
C147 0.030(7) 0.047(8) 0.107(13) -0.016(8) -0.018(7) -0.004(6)
C148 0.044(7) 0.044(7) 0.074(9) -0.014(7) -0.008(7) 0.009(6)
C149 0.080(7) 0.100(8) 0.121(9) -0.006(7) 0.011(7) 0.043(6)
C150 0.115(12) 0.169(14) 0.161(14) -0.033(12) 0.018(12) 0.053(11)
C151 0.077(10) 0.125(12) 0.141(13) -0.030(10) 0.029(10) 0.032(9)
N161 0.049(8) 0.106(12) 0.111(13) 0.000(10) 0.022(8) 0.030(8)
C163 0.094(9) 0.069(8) 0.071(8) 0.010(6) 0.017(7) 0.040(7)
C164 0.131(14) 0.066(9) 0.081(10) -0.008(8) 0.063(10) 0.024(9)
C152 0.127(13) 0.133(13) 0.159(14) 0.006(11) 0.012(12) 0.056(11)
C15B 0.09(3) 0.048(16) 0.053(17) -0.025(13) -0.006(15) 0.031(16)
C16B 0.08(3) 0.08(2) 0.049(16) -0.018(15) -0.014(15) 0.053(19)

loop_
_atom_type_symbol
_atom_type_description
_atom_type_scat_dispersion_real
_atom_type_scat_dispersion_imag
_atom_type_scat_source
C C 0.0033 0.0016 'International Tables Vol C Tables 4.2.6.8 and 6.1.1.4'
H H 0.0000 0.0000 'International Tables Vol C Tables 4.2.6.8 and 6.1.1.4'
Dy Dy -0.1892 4.4098 'International Tables Vol C Tables 4.2.6.8 and 6.1.1.4'
N N 0.0061 0.0033 'International Tables Vol C Tables 4.2.6.8 and 6.1.1.4'
O O 0.0106 0.0060 'International Tables Vol C Tables 4.2.6.8 and 6.1.1.4'

loop_
_geom_angle_atom_site_label_1
_geom_angle_atom_site_label_2
_geom_angle_atom_site_label_3
_geom_angle
_geom_angle_site_symmetry_1
_geom_angle_site_symmetry_3
Dy1 Dy1 Dy2 55.376(16) 2_455 2_455
Dy2 Dy1 Dy1 63.105(18) . 2_455
Dy2 Dy1 Dy2 118.480(16) . 2_455
O1 Dy1 Dy1 85.82(19) . 2_455
O1 Dy1 Dy2 35.70(18) . 2_455
O1 Dy1 Dy2 143.34(18) . .
O1 Dy1 O2 146.1(2) . .
O1 Dy1 O3 144.6(2) . .
O1 Dy1 O8 103.6(3) . .
O1 Dy1 N1 67.2(2) . .
O2 Dy1 Dy1 101.84(18) . 2_455
O2 Dy1 Dy2 40.81(18) . .
O2 Dy1 Dy2 154.23(17) . 2_455
O2 Dy1 N1 79.2(2) . .
O3 Dy1 Dy1 68.59(17) . 2_455
O3 Dy1 Dy2 109.48(17) . 2_455
O3 Dy1 Dy2 41.29(17) . .
O3 Dy1 O2 66.2(2) . .
O3 Dy1 O8 69.7(2) . .
O3 Dy1 N1 136.3(2) . .
O4 Dy1 Dy1 163.46(17) . 2_455
O4 Dy1 Dy2 114.19(18) . 2_455
O4 Dy1 Dy2 125.44(18) . .
O4 Dy1 O1 80.6(3) . .
O4 Dy1 O2 84.7(3) . .
O4 Dy1 O3 127.7(2) . .
O4 Dy1 O8 141.2(2) . 2_455
O4 Dy1 O8 139.8(2) . .
O4 Dy1 N1 71.3(3) . .
O5 Dy1 Dy1 116.34(18) . 2_455
O5 Dy1 Dy2 88.10(19) . 2_455
O5 Dy1 Dy2 120.65(17) . .
O5 Dy1 O1 89.5(2) . .
O5 Dy1 O2 115.1(2) . .
O5 Dy1 O3 81.1(2) . .
O5 Dy1 O4 73.2(2) . .
O5 Dy1 O8 145.6(2) . .
O5 Dy1 O8 82.9(2) . 2_455
O5 Dy1 N1 140.0(2) . .
O8 Dy1 Dy1 36.99(16) 2_455 2_455
O8 Dy1 Dy1 35.88(17) . 2_455
O8 Dy1 Dy2 39.72(18) . .
O8 Dy1 Dy2 92.98(16) 2_455 .
O8 Dy1 Dy2 33.36(16) 2_455 2_455
O8 Dy1 Dy2 84.90(18) . 2_455
O8 Dy1 O1 68.9(2) 2_455 .
O8 Dy1 O2 133.7(2) 2_455 .
O8 Dy1 O2 69.7(3) . .
O8 Dy1 O3 76.1(2) 2_455 .
O8 Dy1 O8 72.9(3) 2_455 .
O8 Dy1 N1 73.8(2) . .
O8 Dy1 N1 115.0(3) 2_455 .
N1 Dy1 Dy1 94.8(2) . 2_455
N1 Dy1 Dy2 95.03(18) . .
N1 Dy1 Dy2 90.1(2) . 2_455
Dy1 Dy2 Dy1 61.518(15) . 2_455
O1 Dy2 Dy1 34.91(17) 2_455 2_455
O1 Dy2 Dy1 90.91(17) 2_455 .
O1 Dy2 N3 158.8(3) 2_455 .
O1 Dy2 N5 83.5(3) 2_455 .
O2 Dy2 Dy1 42.29(19) . .
O2 Dy2 Dy1 101.70(19) . 2_455
O2 Dy2 O1 133.2(3) . 2_455
O2 Dy2 O3 67.7(2) . .
O2 Dy2 N3 65.4(3) . .
O2 Dy2 N5 106.6(3) . .
O3 Dy2 Dy1 67.62(17) . 2_455
O3 Dy2 Dy1 41.77(17) . .
O3 Dy2 O1 76.2(2) . 2_455
O3 Dy2 N3 109.2(3) . .
O3 Dy2 N5 66.0(3) . .
O6 Dy2 Dy1 109.90(19) . 2_455
O6 Dy2 Dy1 169.67(19) . .
O6 Dy2 O1 83.2(3) . 2_455
O6 Dy2 O2 142.8(3) . .
O6 Dy2 O3 143.0(2) . .
O6 Dy2 O7 74.1(2) . .
O6 Dy2 O8 128.0(3) . .
O6 Dy2 N3 80.9(3) . .
O6 Dy2 N5 81.5(3) . .
O7 Dy2 Dy1 101.3(2) . 2_455
O7 Dy2 Dy1 101.17(18) . .
O7 Dy2 O1 115.8(3) . 2_455
O7 Dy2 O2 81.0(2) . .
O7 Dy2 O3 142.8(2) . .
O7 Dy2 N3 72.9(3) . .
O7 Dy2 N5 146.1(3) . .
O8 Dy2 Dy1 33.87(17) . 2_455
O8 Dy2 Dy1 41.68(17) . .
O8 Dy2 O1 68.6(2) . 2_455
O8 Dy2 O2 72.5(3) . .
O8 Dy2 O3 71.7(2) . .
O8 Dy2 O7 80.2(2) . .
O8 Dy2 N3 132.6(3) . .
O8 Dy2 N5 133.7(3) . .
N3 Dy2 Dy1 166.26(19) . 2_455
N3 Dy2 Dy1 106.8(2) . .
N5 Dy2 Dy1 109.0(2) . 2_455
N5 Dy2 Dy1 106.3(2) . .
N5 Dy2 N3 80.4(3) . .
Dy3 Dy3 Dy4 55.038(17) 2_556 2_556
Dy4 Dy3 Dy3 62.658(16) . 2_556
Dy4 Dy3 Dy4 117.696(16) . 2_556
O9 Dy3 Dy3 85.89(19) . 2_556
O9 Dy3 Dy4 35.89(18) . 2_556
O9 Dy3 Dy4 143.19(18) . .
O9 Dy3 O10 145.7(2) . .
O9 Dy3 O11 145.1(2) . .
O9 Dy3 O16 69.3(2) . .
O9 Dy3 O16 103.5(3) . 2_556
O9 Dy3 N7 66.6(3) . .
O10 Dy3 Dy3 69.53(16) . 2_556
O10 Dy3 Dy4 40.78(16) . .
O10 Dy3 Dy4 110.49(16) . 2_556
O10 Dy3 O11 66.3(2) . .
O10 Dy3 N7 136.8(3) . .
O11 Dy3 Dy3 102.00(17) . 2_556
O11 Dy3 Dy4 153.51(17) . 2_556
O11 Dy3 Dy4 41.80(16) . .
O11 Dy3 N7 78.7(3) . .
O12 Dy3 Dy3 113.8(2) . 2_556
O12 Dy3 Dy4 85.2(2) . 2_556
O12 Dy3 Dy4 121.8(2) . .
O12 Dy3 O9 87.1(3) . .
O12 Dy3 O10 81.8(3) . .
O12 Dy3 O11 119.0(3) . .
O12 Dy3 O16 81.2(3) . .
O12 Dy3 O16 143.8(2) . 2_556
O12 Dy3 N7 139.5(3) . .
O13 Dy3 Dy3 166.3(2) . 2_556
O13 Dy3 Dy4 115.9(2) . 2_556
O13 Dy3 Dy4 125.2(2) . .
O13 Dy3 O9 82.5(3) . .
O13 Dy3 O10 124.0(3) . .
O13 Dy3 O11 83.8(3) . .
O13 Dy3 O12 72.8(3) . .
O13 Dy3 O16 142.2(2) . 2_556
O13 Dy3 O16 142.5(3) . .
O13 Dy3 N7 73.6(3) . .
O16 Dy3 Dy3 35.34(17) 2_556 2_556
O16 Dy3 Dy3 35.61(17) . 2_556
O16 Dy3 Dy4 33.59(17) . 2_556
O16 Dy3 Dy4 84.11(18) 2_556 2_556
O16 Dy3 Dy4 91.41(17) . .
O16 Dy3 Dy4 39.64(17) 2_556 .
O16 Dy3 O10 69.9(2) 2_556 .
O16 Dy3 O10 76.9(2) . .
O16 Dy3 O11 70.0(2) 2_556 .
O16 Dy3 O11 133.2(2) . .
O16 Dy3 O16 70.9(3) . 2_556
O16 Dy3 N7 114.2(3) . .
O16 Dy3 N7 74.8(2) 2_556 .
N7 Dy3 Dy3 95.2(2) . 2_556
N7 Dy3 Dy4 96.04(19) . .
N7 Dy3 Dy4 89.6(2) . 2_556
Dy3 Dy4 Dy3 62.303(16) . 2_556
O9 Dy4 Dy3 35.22(16) 2_556 2_556
O9 Dy4 Dy3 92.14(17) 2_556 .
O9 Dy4 N9 82.4(3) 2_556 .
O9 Dy4 N11 156.9(2) 2_556 .
O10 Dy4 Dy3 41.45(16) . .
O10 Dy4 Dy3 69.50(16) . 2_556
O10 Dy4 O9 78.8(2) . 2_556
O10 Dy4 O11 67.3(2) . .
O10 Dy4 N9 65.9(3) . .
O10 Dy4 N11 106.5(2) . .
O11 Dy4 Dy3 102.30(18) . 2_556
O11 Dy4 Dy3 42.48(18) . .
O11 Dy4 O9 134.6(2) . 2_556
O11 Dy4 N9 108.4(3) . .
O11 Dy4 N11 65.8(3) . .
O14 Dy4 Dy3 100.3(2) . 2_556
O14 Dy4 Dy3 100.6(2) . .
O14 Dy4 O9 114.7(3) . 2_556
O14 Dy4 O10 141.7(3) . .
O14 Dy4 O11 80.0(3) . .
O14 Dy4 N9 147.4(3) . .
O14 Dy4 N11 75.4(3) . .
O15 Dy4 Dy3 171.0(2) . .
O15 Dy4 Dy3 111.1(2) . 2_556
O15 Dy4 O9 83.8(3) . 2_556
O15 Dy4 O10 144.2(2) . .
O15 Dy4 O11 140.6(3) . .
O15 Dy4 O14 74.1(3) . .
O15 Dy4 O16 130.1(3) . 2_556
O15 Dy4 N9 81.0(3) . .
O15 Dy4 N11 79.2(3) . .
O16 Dy4 Dy3 34.45(16) 2_556 2_556
O16 Dy4 Dy3 41.05(17) 2_556 .
O16 Dy4 O9 69.5(2) 2_556 2_556
O16 Dy4 O10 71.7(2) 2_556 .
O16 Dy4 O11 71.7(2) 2_556 .
O16 Dy4 O14 79.8(3) 2_556 .
O16 Dy4 N9 132.7(3) 2_556 .
O16 Dy4 N11 133.6(2) 2_556 .
N9 Dy4 Dy3 108.1(2) . 2_556
N9 Dy4 Dy3 106.46(19) . .
N9 Dy4 N11 79.6(3) . .
N11 Dy4 Dy3 106.74(19) . .
N11 Dy4 Dy3 167.73(18) . 2_556
Dy1 O1 Dy2 109.4(3) . 2_455
C2 O1 Dy1 117.2(6) . .
C2 O1 Dy2 124.0(6) . 2_455
Dy2 O2 Dy1 96.9(3) . .
C20 O2 Dy1 141.2(6) . .
C20 O2 Dy2 122.0(6) . .
Dy2 O3 Dy1 96.9(3) . .
C38 O3 Dy1 141.6(6) . .
C38 O3 Dy2 121.4(6) . .
C59 O4 Dy1 132.1(7) . .
C61 O5 Dy1 135.3(6) . .
C70 O6 Dy2 138.0(7) . .
C72 O7 Dy2 133.4(7) . .
Dy1 O8 Dy1 107.1(3) 2_455 .
Dy1 O8 H8 112.5 2_455 .
Dy1 O8 H8 112.5 . .
Dy2 O8 Dy1 98.6(3) . .
Dy2 O8 Dy1 112.8(3) . 2_455
Dy2 O8 H8 112.5 . .
Dy3 O9 Dy4 108.9(3) . 2_556
C78 O9 Dy3 117.7(6) . .
C78 O9 Dy4 124.0(7) . 2_556
Dy4 O10 Dy3 97.8(2) . .
C96 O10 Dy3 141.1(6) . .
C96 O10 Dy4 120.6(6) . .
Dy4 O11 Dy3 95.7(3) . .
C114 O11 Dy3 143.9(6) . .
C114 O11 Dy4 120.4(6) . .
C135 O12 Dy3 135.1(7) . .
C137 O13 Dy3 133.4(8) . .
C146 O14 Dy4 135.1(9) . .
C148 O15 Dy4 137.0(8) . .
Dy3 O16 Dy3 109.1(3) . 2_556
Dy3 O16 H16 112.0 . .
Dy3 O16 H16 112.0 2_556 .
Dy4 O16 Dy3 99.3(3) 2_556 2_556
Dy4 O16 Dy3 112.0(3) 2_556 .
Dy4 O16 H16 112.0 2_556 .
C1 N1 Dy1 113.7(6) . .
C9 N1 Dy1 126.6(7) . .
C9 N1 C1 118.4(8) . .
C10 N2 C5 117.8(10) . .
C19 N3 Dy2 115.1(7) . .
C27 N3 Dy2 126.5(8) . .
C27 N3 C19 116.8(10) . .
C28 N4 C23 119.0(12) . .
C37 N5 Dy2 114.3(6) . .
C45 N5 Dy2 127.3(8) . .
C45 N5 C37 117.3(9) . .
C46 N6 C41 121.1(12) . .
C77 N7 Dy3 112.6(6) . .
C85 N7 Dy3 126.2(7) . .
C85 N7 C77 119.8(9) . .
C86 N8 C81 121.3(10) . .
C95 N9 Dy4 113.1(6) . .
C103 N9 Dy4 127.1(7) . .
C103 N9 C95 118.2(9) . .
C104 N10 C99 120.6(10) . .
C113 N11 Dy4 115.6(6) . .
C121 N11 Dy4 125.4(8) . .
C121 N11 C113 116.1(9) . .
C122 N12 C117 119.1(12) . .
N1 C1 C2 116.1(8) . .
N1 C1 C6 122.7(9) . .
C6 C1 C2 121.1(9) . .
O1 C2 C1 119.2(8) . .
O1 C2 C3 121.7(9) . .
C3 C2 C1 119.0(9) . .
C2 C3 H3 120.3 . .
C2 C3 C4 119.4(10) . .
C4 C3 H3 120.3 . .
C3 C4 H4 118.8 . .
C5 C4 C3 122.4(10) . .
C5 C4 H4 118.8 . .
N2 C5 C6 115.8(9) . .
C4 C5 N2 125.4(10) . .
C4 C5 C6 118.7(9) . .
C1 C6 C5 119.0(10) . .
C7 C6 C1 116.6(10) . .
C7 C6 C5 124.4(9) . .
C6 C7 H7 119.3 . .
C8 C7 C6 121.4(10) . .
C8 C7 H7 119.3 . .
C7 C8 H8A 120.6 . .
C7 C8 C9 118.9(11) . .
C9 C8 H8A 120.6 . .
N1 C9 C8 122.0(10) . .
N1 C9 H9 119.0 . .
C8 C9 H9 119.0 . .
N2 C10 H10 118.9 . .
N2 C10 C11 122.3(11) . .
C11 C10 H10 118.9 . .
C12 C11 C10 120.8(12) . .
C12 C11 C16A 115.0(15) . .
C12 C11 C16B 116.3(16) . .
C16A C11 C10 120.8(14) . .
C16B C11 C10 116.6(15) . .
C11 C12 H12 119.6 . .
C11 C12 C13 120.8(14) . .
C13 C12 H12 119.6 . .
C12 C13 H13 118.9 . .
C14 C13 C12 122.2(15) . .
C14 C13 H13 118.9 . .
C13 C14 C15A 116.0(17) . .
C13 C14 C17 122.4(15) . .
C13 C14 C15B 113.6(16) . .
C15A C14 C17 118.1(17) . .
C17 C14 C15B 118.1(17) . .
C14 C15A H15A 119.9 . .
C14 C15A C16A 120(2) . .
C16A C15A H15A 119.9 . .
C11 C16A C15A 119(2) . .
C11 C16A H16A 120.6 . .
C15A C16A H16A 120.6 . .
C14 C17 H17A 109.4 . .
C14 C17 H17B 109.4 . .
H17A C17 H17B 108.0 . .
C18 C17 C14 111.4(16) . .
C18 C17 H17A 109.4 . .
C18 C17 H17B 109.4 . .
C17 C18 H18A 109.5 . .
C17 C18 H18B 109.5 . .
C17 C18 H18C 109.5 . .
H18A C18 H18B 109.5 . .
H18A C18 H18C 109.5 . .
H18B C18 H18C 109.5 . .
N3 C19 C20 115.4(11) . .
N3 C19 C24 124.0(10) . .
C24 C19 C20 120.6(11) . .
O2 C20 C19 120.0(10) . .
O2 C20 C21 122.7(10) . .
C21 C20 C19 117.3(11) . .
C20 C21 H21 119.7 . .
C20 C21 C22 120.6(11) . .
C22 C21 H21 119.7 . .
C21 C22 H22 118.5 . .
C23 C22 C21 122.9(11) . .
C23 C22 H22 118.5 . .
C22 C23 N4 121.7(11) . .
C22 C23 C24 118.9(12) . .
C24 C23 N4 119.2(11) . .
C23 C24 C19 119.7(11) . .
C23 C24 C25 123.7(12) . .
C25 C24 C19 116.5(11) . .
C24 C25 H25 120.0 . .
C26 C25 C24 120.1(12) . .
C26 C25 H25 120.0 . .
C25 C26 H26 120.9 . .
C25 C26 C27 118.2(12) . .
C27 C26 H26 120.9 . .
N3 C27 C26 124.4(12) . .
N3 C27 H27 117.8 . .
C26 C27 H27 117.8 . .
N4 C28 H28 117.9 . .
N4 C28 C29 124.2(13) . .
C29 C28 H28 117.9 . .
C30 C29 C28 118.0(9) . .
C30 C29 C34 120.0 . .
C34 C29 C28 121.8(9) . .
C29 C30 H30 120.0 . .
C31 C30 C29 120.0 . .
C31 C30 H30 120.0 . .
C30 C31 H31 120.0 . .
C30 C31 C32 120.0 . .
C32 C31 H31 120.0 . .
C31 C32 C35 120.0(15) . .
C33 C32 C31 120.0 . .
C33 C32 C35 119.9(15) . .
C32 C33 H33 120.0 . .
C32 C33 C34 120.0 . .
C34 C33 H33 120.0 . .
C29 C34 H34 120.0 . .
C33 C34 C29 120.0 . .
C33 C34 H34 120.0 . .
C32 C35 H35A 109.3 . .
C32 C35 H35B 109.3 . .
H35A C35 H35B 108.0 . .
C36 C35 C32 111.5(15) . .
C36 C35 H35A 109.3 . .
C36 C35 H35B 109.3 . .
C35 C36 H36A 109.5 . .
C35 C36 H36B 109.5 . .
C35 C36 H36C 109.5 . .
H36A C36 H36B 109.5 . .
H36A C36 H36C 109.5 . .
H36B C36 H36C 109.5 . .
N5 C37 C38 117.9(9) . .
N5 C37 C42 122.8(10) . .
C38 C37 C42 119.4(10) . .
O3 C38 C37 116.5(9) . .
O3 C38 C39 124.9(10) . .
C39 C38 C37 118.5(9) . .
C38 C39 H39 119.2 . .
C38 C39 C40 121.5(11) . .
C40 C39 H39 119.2 . .
C39 C40 H40 119.5 . .
C41 C40 C39 120.9(10) . .
C41 C40 H40 119.5 . .
C40 C41 N6 123.4(10) . .
C40 C41 C42 120.3(9) . .
C42 C41 N6 116.3(9) . .
C41 C42 C37 119.4(10) . .
C41 C42 C43 124.4(9) . .
C43 C42 C37 116.2(10) . .
C42 C43 H43 119.7 . .
C44 C43 C42 120.7(9) . .
C44 C43 H43 119.7 . .
C43 C44 H44 120.7 . .
C43 C44 C45 118.7(10) . .
C45 C44 H44 120.7 . .
N5 C45 C44 124.4(11) . .
N5 C45 H45 117.8 . .
C44 C45 H45 117.8 . .
N6 C46 H46 118.1 . .
N6 C46 C47 123.9(16) . .
C47 C46 H46 118.1 . .
C48 C47 C46 122.0(15) . .
C48 C47 C52 119.2(16) . .
C52 C47 C46 118.1(16) . .
C47 C48 H48 120.1 . .
C47 C48 C49 119.8(15) . .
C49 C48 H48 120.1 . .
C48 C49 H49 116.8 . .
C50 C49 C48 126.3(16) . .
C50 C49 H49 116.8 . .
C49 C50 C51 115.5(16) . .
C49 C50 C53 122.7(16) . .
C51 C50 C53 121.2(16) . .
C50 C51 H51 120.9 . .
C52 C51 C50 118.2(19) . .
C52 C51 H51 120.9 . .
C47 C52 C51 119.9(19) . .
C47 C52 H52 120.1 . .
C51 C52 H52 120.1 . .
C50 C53 H53A 108.8 . .
C50 C53 H53B 108.8 . .
H53A C53 H53B 107.7 . .
C54 C53 C50 113.6(15) . .
C54 C53 H53A 108.8 . .
C54 C53 H53B 108.8 . .
C53 C54 H54A 109.5 . .
C53 C54 H54B 109.5 . .
C53 C54 H54C 109.5 . .
H54A C54 H54B 109.5 . .
H54A C54 H54C 109.5 . .
H54B C54 H54C 109.5 . .
H55A C55 H55B 109.5 . .
H55A C55 H55C 109.5 . .
H55B C55 H55C 109.5 . .
C58 C55 H55A 109.5 . .
C58 C55 H55B 109.5 . .
C58 C55 H55C 109.5 . .
H56A C56 H56B 109.5 . .
H56A C56 H56C 109.5 . .
H56B C56 H56C 109.5 . .
C58 C56 H56A 109.5 . .
C58 C56 H56B 109.5 . .
C58 C56 H56C 109.5 . .
H57A C57 H57B 109.5 . .
H57A C57 H57C 109.5 . .
H57B C57 H57C 109.5 . .
C58 C57 H57A 109.5 . .
C58 C57 H57B 109.5 . .
C58 C57 H57C 109.5 . .
C55 C58 C57 109.8(11) . .
C55 C58 C59 110.5(9) . .
C56 C58 C55 109.0(10) . .
C56 C58 C57 110.0(10) . .
C56 C58 C59 109.4(11) . .
C57 C58 C59 108.1(9) . .
O4 C59 C58 116.5(9) . .
O4 C59 C60 124.5(10) . .
C60 C59 C58 118.9(9) . .
C59 C60 H60 118.6 . .
C61 C60 C59 122.9(10) . .
C61 C60 H60 118.6 . .
O5 C61 C60 125.4(10) . .
O5 C61 C62 115.7(9) . .
C60 C61 C62 118.9(10) . .
C63 C62 C61 107.7(10) . .
C63 C62 C64 110.7(11) . .
C63 C62 C65 109.2(11) . .
C64 C62 C61 107.6(10) . .
C64 C62 C65 107.4(10) . .
C65 C62 C61 114.3(10) . .
C62 C63 H63A 109.5 . .
C62 C63 H63B 109.5 . .
C62 C63 H63C 109.5 . .
H63A C63 H63B 109.5 . .
H63A C63 H63C 109.5 . .
H63B C63 H63C 109.5 . .
C62 C64 H64A 109.5 . .
C62 C64 H64B 109.5 . .
C62 C64 H64C 109.5 . .
H64A C64 H64B 109.5 . .
H64A C64 H64C 109.5 . .
H64B C64 H64C 109.5 . .
C62 C65 H65A 109.5 . .
C62 C65 H65B 109.5 . .
C62 C65 H65C 109.5 . .
H65A C65 H65B 109.5 . .
H65A C65 H65C 109.5 . .
H65B C65 H65C 109.5 . .
H66A C66 H66B 109.5 . .
H66A C66 H66C 109.5 . .
H66B C66 H66C 109.5 . .
C69 C66 H66A 109.5 . .
C69 C66 H66B 109.5 . .
C69 C66 H66C 109.5 . .
H67A C67 H67B 109.5 . .
H67A C67 H67C 109.5 . .
H67B C67 H67C 109.5 . .
C69 C67 H67A 109.5 . .
C69 C67 H67B 109.5 . .
C69 C67 H67C 109.5 . .
H68A C68 H68B 109.5 . .
H68A C68 H68C 109.5 . .
H68B C68 H68C 109.5 . .
C69 C68 H68A 109.5 . .
C69 C68 H68B 109.5 . .
C69 C68 H68C 109.5 . .
C66 C69 C67 109.0(10) . .
C68 C69 C66 110.9(10) . .
C68 C69 C67 107.0(10) . .
C70 C69 C66 107.3(9) . .
C70 C69 C67 112.8(9) . .
C70 C69 C68 109.9(10) . .
O6 C70 C69 115.2(10) . .
O6 C70 C71 122.7(10) . .
C71 C70 C69 122.0(10) . .
C70 C71 H71 117.4 . .
C70 C71 C72 125.1(10) . .
C72 C71 H71 117.4 . .
O7 C72 C71 123.1(10) . .
O7 C72 C73 117.5(10) . .
C71 C72 C73 119.4(10) . .
C74 C73 C72 107.1(12) . .
C75 C73 C72 107.3(11) . .
C75 C73 C74 103.0(14) . .
C76 C73 C72 116.1(13) . .
C76 C73 C74 106.3(15) . .
C76 C73 C75 115.8(16) . .
C73 C74 H74A 109.5 . .
C73 C74 H74B 109.5 . .
C73 C74 H74C 109.5 . .
H74A C74 H74B 109.5 . .
H74A C74 H74C 109.5 . .
H74B C74 H74C 109.5 . .
C73 C75 H75A 109.5 . .
C73 C75 H75B 109.5 . .
C73 C75 H75C 109.5 . .
H75A C75 H75B 109.5 . .
H75A C75 H75C 109.5 . .
H75B C75 H75C 109.5 . .
C73 C76 H76A 109.5 . .
C73 C76 H76B 109.5 . .
C73 C76 H76C 109.5 . .
H76A C76 H76B 109.5 . .
H76A C76 H76C 109.5 . .
H76B C76 H76C 109.5 . .
N7 C77 C78 118.0(8) . .
N7 C77 C82 122.4(9) . .
C78 C77 C82 119.6(9) . .
O9 C78 C77 118.5(9) . .
O9 C78 C79 123.9(9) . .
C79 C78 C77 117.7(9) . .
C78 C79 H79 118.8 . .
C78 C79 C80 122.5(10) . .
C80 C79 H79 118.8 . .
C79 C80 H80 119.9 . .
C81 C80 C79 120.3(10) . .
C81 C80 H80 119.9 . .
C80 C81 N8 123.4(9) . .
C82 C81 N8 116.9(9) . .
C82 C81 C80 119.7(9) . .
C81 C82 C77 119.9(9) . .
C81 C82 C83 124.7(9) . .
C83 C82 C77 115.4(10) . .
C82 C83 H83 119.5 . .
C84 C83 C82 120.9(10) . .
C84 C83 H83 119.5 . .
C83 C84 H84 120.5 . .
C83 C84 C85 119.0(11) . .
C85 C84 H84 120.5 . .
N7 C85 C84 122.4(11) . .
N7 C85 H85 118.8 . .
C84 C85 H85 118.8 . .
N8 C86 H86 118.1 . .
N8 C86 C87 123.8(11) . .
C87 C86 H86 118.1 . .
C88 C87 C86 122.5(13) . .
C88 C87 C92 115.6(13) . .
C92 C87 C86 121.8(12) . .
C87 C88 H88 118.8 . .
C87 C88 C89 122.5(16) . .
C89 C88 H88 118.8 . .
C88 C89 H89 119.4 . .
C90 C89 C88 121.1(18) . .
C90 C89 H89 119.4 . .
C89 C90 C91 116.6(15) . .
C89 C90 C93 122.4(16) . .
C91 C90 C93 120.9(15) . .
C90 C91 H91 119.5 . .
C90 C91 C92 121.0(14) . .
C92 C91 H91 119.5 . .
C87 C92 C91 122.8(14) . .
C87 C92 H92 118.6 . .
C91 C92 H92 118.6 . .
C90 C93 H93A 108.9 . .
C90 C93 H93B 108.9 . .
H93A C93 H93B 107.7 . .
C94 C93 C90 113.4(16) . .
C94 C93 H93A 108.9 . .
C94 C93 H93B 108.9 . .
C93 C94 H94A 109.5 . .
C93 C94 H94B 109.5 . .
C93 C94 H94C 109.5 . .
H94A C94 H94B 109.5 . .
H94A C94 H94C 109.5 . .
H94B C94 H94C 109.5 . .
N9 C95 C96 117.7(8) . .
N9 C95 C100 121.9(9) . .
C96 C95 C100 120.3(9) . .
O10 C96 C95 117.9(9) . .
O10 C96 C97 123.4(9) . .
C97 C96 C95 118.7(9) . .
C96 C97 H97 120.4 . .
C96 C97 C98 119.3(10) . .
C98 C97 H97 120.4 . .
C97 C98 H98 118.4 . .
C99 C98 C97 123.1(10) . .
C99 C98 H98 118.4 . .
N10 C99 C100 115.4(10) . .
C98 C99 N10 125.6(10) . .
C98 C99 C100 119.0(9) . .
C95 C100 C99 119.4(10) . .
C101 C100 C95 117.2(10) . .
C101 C100 C99 123.3(9) . .
C100 C101 H101 119.7 . .
C102 C101 C100 120.6(10) . .
C102 C101 H101 119.7 . .
C101 C102 H102 121.1 . .
C101 C102 C103 117.8(10) . .
C103 C102 H102 121.1 . .
N9 C103 C102 124.2(10) . .
N9 C103 H103 117.9 . .
C102 C103 H103 117.9 . .
N10 C104 H104 119.6 . .
N10 C104 C105 120.8(12) . .
C105 C104 H104 119.6 . .
C106 C105 C104 120.1(14) . .
C110 C105 C104 121.5(12) . .
C110 C105 C106 118.2(13) . .
C105 C106 H106 120.7 . .
C105 C106 C107 118.6(17) . .
C107 C106 H106 120.7 . .
C106 C107 H107 119.6 . .
C108 C107 C106 120.7(17) . .
C108 C107 H107 119.6 . .
C107 C108 C109 120.6(15) . .
C107 C108 C111 119.3(16) . .
C109 C108 C111 119.8(15) . .
C108 C109 H109 120.0 . .
C108 C109 C110 120.0(15) . .
C110 C109 H109 120.0 . .
C105 C110 C109 121.6(14) . .
C105 C110 H110 119.2 . .
C109 C110 H110 119.2 . .
C108 C111 H11A 109.4 . .
C108 C111 H11B 109.4 . .
H11A C111 H11B 108.0 . .
C112 C111 C108 111.4(17) . .
C112 C111 H11A 109.4 . .
C112 C111 H11B 109.4 . .
C111 C112 H11C 109.5 . .
C111 C112 H11D 109.5 . .
C111 C112 H11E 109.5 . .
H11C C112 H11D 109.5 . .
H11C C112 H11E 109.5 . .
H11D C112 H11E 109.5 . .
N11 C113 C114 114.1(9) . .
N11 C113 C118 124.0(10) . .
C118 C113 C114 121.9(10) . .
O11 C114 C113 120.4(9) . .
O11 C114 C115 124.1(10) . .
C115 C114 C113 115.4(10) . .
C114 C115 H115 119.1 . .
C114 C115 C116 121.8(11) . .
C116 C115 H115 119.1 . .
C115 C116 H116 118.3 . .
C117 C116 C115 123.3(11) . .
C117 C116 H116 118.3 . .
N12 C117 C118 114.4(11) . .
C116 C117 N12 126.6(11) . .
C116 C117 C118 118.7(11) . .
C113 C118 C117 118.9(11) . .
C119 C118 C113 116.9(11) . .
C119 C118 C117 124.3(12) . .
C118 C119 H119 119.9 . .
C120 C119 C118 120.2(12) . .
C120 C119 H119 119.9 . .
C119 C120 H120 121.3 . .
C119 C120 C121 117.3(11) . .
C121 C120 H120 121.3 . .
N11 C121 C120 125.3(11) . .
N11 C121 H121 117.3 . .
C120 C121 H121 117.3 . .
N12 C122 H122 119.4 . .
N12 C122 C123 121.1(13) . .
C123 C122 H122 119.4 . .
C124 C123 C122 121.8(12) . .
C128 C123 C122 120.3(13) . .
C128 C123 C124 117.9(12) . .
C123 C124 H124 119.5 . .
C125 C124 C123 121.0(13) . .
C125 C124 H124 119.5 . .
C124 C125 H125 119.8 . .
C124 C125 C126 120.3(14) . .
C126 C125 H125 119.8 . .
C125 C126 C129 118.8(16) . .
C127 C126 C125 117.5(13) . .
C127 C126 C129 123.7(16) . .
C126 C127 H127 119.2 . .
C126 C127 C128 121.6(15) . .
C128 C127 H127 119.2 . .
C123 C128 C127 121.6(15) . .
C123 C128 H128 119.2 . .
C127 C128 H128 119.2 . .
C126 C129 H12A 109.5 . .
C126 C129 H12B 109.5 . .
H12A C129 H12B 108.0 . .
C130 C129 C126 110.9(17) . .
C130 C129 H12A 109.5 . .
C130 C129 H12B 109.5 . .
C129 C130 H13A 109.5 . .
C129 C130 H13B 109.5 . .
C129 C130 H13C 109.5 . .
H13A C130 H13B 109.5 . .
H13A C130 H13C 109.5 . .
H13B C130 H13C 109.5 . .
H13D C131 H13E 109.5 . .
H13D C131 H13F 109.5 . .
H13E C131 H13F 109.5 . .
C134 C131 H13D 109.5 . .
C134 C131 H13E 109.5 . .
C134 C131 H13F 109.5 . .
H13G C132 H13H 109.5 . .
H13G C132 H13I 109.5 . .
H13H C132 H13I 109.5 . .
C134 C132 H13G 109.5 . .
C134 C132 H13H 109.5 . .
C134 C132 H13I 109.5 . .
H13J C133 H13K 109.5 . .
H13J C133 H13L 109.5 . .
H13K C133 H13L 109.5 . .
C134 C133 H13J 109.5 . .
C134 C133 H13K 109.5 . .
C134 C133 H13L 109.5 . .
C132 C134 C131 99.6(16) . .
C132 C134 C135 115.6(13) . .
C133 C134 C131 117.0(19) . .
C133 C134 C132 110.0(19) . .
C133 C134 C135 107.1(16) . .
C135 C134 C131 107.9(14) . .
O12 C135 C134 117.8(11) . .
O12 C135 C136 122.9(11) . .
C136 C135 C134 119.0(11) . .
C135 C136 H136 117.0 . .
C135 C136 C137 125.9(11) . .
C137 C136 H136 117.0 . .
O13 C137 C136 123.6(11) . .
O13 C137 C138 116.6(11) . .
C136 C137 C138 119.7(12) . .
C137 C138 C139 103.3(15) . .
C140 C138 C137 113.5(12) . .
C140 C138 C139 95.3(17) . .
C141 C138 C137 117.4(15) . .
C141 C138 C139 104.1(17) . .
C141 C138 C140 118.5(18) . .
C138 C139 H13M 109.5 . .
C138 C139 H13N 109.5 . .
C138 C139 H13O 109.5 . .
H13M C139 H13N 109.5 . .
H13M C139 H13O 109.5 . .
H13N C139 H13O 109.5 . .
C138 C140 H14A 109.5 . .
C138 C140 H14B 109.5 . .
C138 C140 H14C 109.5 . .
H14A C140 H14B 109.5 . .
H14A C140 H14C 109.5 . .
H14B C140 H14C 109.5 . .
C138 C141 H14D 109.5 . .
C138 C141 H14E 109.5 . .
C138 C141 H14F 109.5 . .
H14D C141 H14E 109.5 . .
H14D C141 H14F 109.5 . .
H14E C141 H14F 109.5 . .
H14G C142 H14H 109.5 . .
H14G C142 H14I 109.5 . .
H14H C142 H14I 109.5 . .
C145 C142 H14G 109.5 . .
C145 C142 H14H 109.5 . .
C145 C142 H14I 109.5 . .
H14J C143 H14K 109.5 . .
H14J C143 H14L 109.5 . .
H14K C143 H14L 109.5 . .
C145 C143 H14J 109.5 . .
C145 C143 H14K 109.5 . .
C145 C143 H14L 109.5 . .
H14M C144 H14N 109.5 . .
H14M C144 H14O 109.5 . .
H14N C144 H14O 109.5 . .
C145 C144 H14M 109.5 . .
C145 C144 H14N 109.5 . .
C145 C144 H14O 109.5 . .
C142 C145 C143 106.4(18) . .
C142 C145 C144 118.9(17) . .
C142 C145 C146 108.6(13) . .
C144 C145 C143 104.7(15) . .
C144 C145 C146 108.5(14) . .
C146 C145 C143 109.3(14) . .
O14 C146 C145 113.8(13) . .
O14 C146 C147 124.0(12) . .
C147 C146 C145 122.2(13) . .
C146 C147 H147 116.4 . .
C146 C147 C148 127.2(12) . .
C148 C147 H147 116.4 . .
O15 C148 C147 119.9(12) . .
O15 C148 C149 118.1(12) . .
C147 C148 C149 120.2(12) . .
C148 C149 C150 108.8(16) . .
C148 C149 C152 106.9(16) . .
C150 C149 C152 104.5(13) . .
C151 C149 C148 115.3(15) . .
C151 C149 C150 113.1(14) . .
C151 C149 C152 107.5(14) . .
C149 C150 H15C 109.5 . .
C149 C150 H15D 109.5 . .
C149 C150 H15E 109.5 . .
H15C C150 H15D 109.5 . .
H15C C150 H15E 109.5 . .
H15D C150 H15E 109.5 . .
C149 C151 H15F 109.5 . .
C149 C151 H15G 109.5 . .
C149 C151 H15H 109.5 . .
H15F C151 H15G 109.5 . .
H15F C151 H15H 109.5 . .
H15G C151 H15H 109.5 . .
N161 C163 C164 176(2) . .
C163 C164 H16C 109.5 . .
C163 C164 H16D 109.5 . .
C163 C164 H16E 109.5 . .
H16C C164 H16D 109.5 . .
H16C C164 H16E 109.5 . .
H16D C164 H16E 109.5 . .
C149 C152 H15I 109.5 . .
C149 C152 H15J 109.5 . .
C149 C152 H15K 109.5 . .
H15I C152 H15J 109.5 . .
H15I C152 H15K 109.5 . .
H15J C152 H15K 109.5 . .
C14 C15B H15B 122.5 . .
C16B C15B C14 115(2) . .
C16B C15B H15B 122.5 . .
C11 C16B H16B 120.3 . .
C15B C16B C11 119(2) . .
C15B C16B H16B 120.3 . .

loop_
_geom_bond_atom_site_label_1
_geom_bond_atom_site_label_2
_geom_bond_distance
_geom_bond_site_symmetry_2
Dy1 Dy1 3.8221(11) 2_455
Dy1 Dy2 3.8780(8) 2_455
Dy1 Dy2 3.5784(8) .
Dy1 O1 2.353(7) .
Dy1 O2 2.426(8) .
Dy1 O3 2.401(7) .
Dy1 O4 2.333(7) .
Dy1 O5 2.294(7) .
Dy1 O8 2.406(7) .
Dy1 O8 2.344(7) 2_455
Dy1 N1 2.527(7) .
Dy2 O1 2.399(8) 2_455
Dy2 O2 2.356(7) .
Dy2 O3 2.379(7) .
Dy2 O6 2.271(7) .
Dy2 O7 2.341(7) .
Dy2 O8 2.313(7) .
Dy2 N3 2.600(10) .
Dy2 N5 2.530(9) .
Dy3 Dy3 3.8674(11) 2_556
Dy3 Dy4 3.8799(8) 2_556
Dy3 Dy4 3.5797(9) .
Dy3 O9 2.365(7) .
Dy3 O10 2.391(7) .
Dy3 O11 2.430(7) .
Dy3 O12 2.343(7) .
Dy3 O13 2.316(8) .
Dy3 O16 2.382(7) 2_556
Dy3 O16 2.367(7) .
Dy3 N7 2.551(8) .
Dy4 O9 2.404(8) 2_556
Dy4 O10 2.360(7) .
Dy4 O11 2.398(7) .
Dy4 O14 2.331(7) .
Dy4 O15 2.280(8) .
Dy4 O16 2.314(7) 2_556
Dy4 N9 2.549(8) .
Dy4 N11 2.557(9) .
O1 C2 1.371(12) .
O2 C20 1.329(14) .
O3 C38 1.326(12) .
O4 C59 1.280(13) .
O5 C61 1.266(12) .
O6 C70 1.285(13) .
O7 C72 1.269(14) .
O8 H8 0.9800 .
O9 C78 1.343(12) .
O10 C96 1.325(12) .
O11 C114 1.310(13) .
O12 C135 1.276(15) .
O13 C137 1.287(14) .
O14 C146 1.251(16) .
O15 C148 1.302(15) .
O16 H16 0.9800 .
N1 C1 1.373(12) .
N1 C9 1.321(13) .
N2 C5 1.399(13) .
N2 C10 1.282(15) .
N3 C19 1.351(15) .
N3 C27 1.334(15) .
N4 C23 1.441(17) .
N4 C28 1.256(17) .
N5 C37 1.371(14) .
N5 C45 1.310(14) .
N6 C41 1.441(12) .
N6 C46 1.212(19) .
N7 C77 1.342(13) .
N7 C85 1.314(14) .
N8 C81 1.442(12) .
N8 C86 1.260(15) .
N9 C95 1.364(13) .
N9 C103 1.298(14) .
N10 C99 1.428(13) .
N10 C104 1.266(16) .
N11 C113 1.377(14) .
N11 C121 1.299(15) .
N12 C117 1.432(15) .
N12 C122 1.296(17) .
C1 C2 1.427(15) .
C1 C6 1.419(13) .
C2 C3 1.378(14) .
C3 H3 0.9300 .
C3 C4 1.435(14) .
C4 H4 0.9300 .
C4 C5 1.373(15) .
C5 C6 1.426(15) .
C6 C7 1.384(16) .
C7 H7 0.9300 .
C7 C8 1.361(17) .
C8 H8A 0.9300 .
C8 C9 1.422(15) .
C9 H9 0.9300 .
C10 H10 0.9300 .
C10 C11 1.474(15) .
C11 C12 1.337(18) .
C11 C16A 1.38(3) .
C11 C16B 1.45(3) .
C12 H12 0.9300 .
C12 C13 1.390(18) .
C13 H13 0.9300 .
C13 C14 1.33(2) .
C14 C15A 1.35(3) .
C14 C17 1.52(2) .
C14 C15B 1.53(4) .
C15A H15A 0.9300 .
C15A C16A 1.45(3) .
C16A H16A 0.9300 .
C17 H17A 0.9700 .
C17 H17B 0.9700 .
C17 C18 1.40(3) .
C18 H18A 0.9600 .
C18 H18B 0.9600 .
C18 H18C 0.9600 .
C19 C20 1.442(15) .
C19 C24 1.414(18) .
C20 C21 1.393(16) .
C21 H21 0.9300 .
C21 C22 1.395(17) .
C22 H22 0.9300 .
C22 C23 1.360(17) .
C23 C24 1.408(18) .
C24 C25 1.412(18) .
C25 H25 0.9300 .
C25 C26 1.374(19) .
C26 H26 0.9300 .
C26 C27 1.395(18) .
C27 H27 0.9300 .
C28 H28 0.9300 .
C28 C29 1.477(16) .
C29 C30 1.3900 .
C29 C34 1.3900 .
C30 H30 0.9300 .
C30 C31 1.3900 .
C31 H31 0.9300 .
C31 C32 1.3900 .
C32 C33 1.3900 .
C32 C35 1.54(2) .
C33 H33 0.9300 .
C33 C34 1.3900 .
C34 H34 0.9300 .
C35 H35A 0.9700 .
C35 H35B 0.9700 .
C35 C36 1.51(3) .
C36 H36A 0.9600 .
C36 H36B 0.9600 .
C36 H36C 0.9600 .
C37 C38 1.442(15) .
C37 C42 1.442(13) .
C38 C39 1.364(16) .
C39 H39 0.9300 .
C39 C40 1.425(14) .
C40 H40 0.9300 .
C40 C41 1.362(16) .
C41 C42 1.404(16) .
C42 C43 1.425(16) .
C43 H43 0.9300 .
C43 C44 1.337(18) .
C44 H44 0.9300 .
C44 C45 1.435(15) .
C45 H45 0.9300 .
C46 H46 0.9300 .
C46 C47 1.50(2) .
C47 C48 1.27(2) .
C47 C52 1.39(2) .
C48 H48 0.9300 .
C48 C49 1.398(19) .
C49 H49 0.9300 .
C49 C50 1.26(2) .
C50 C51 1.44(3) .
C50 C53 1.49(2) .
C51 H51 0.9300 .
C51 C52 1.41(3) .
C52 H52 0.9300 .
C53 H53A 0.9700 .
C53 H53B 0.9700 .
C53 C54 1.45(2) .
C54 H54A 0.9600 .
C54 H54B 0.9600 .
C54 H54C 0.9600 .
C55 H55A 0.9600 .
C55 H55B 0.9600 .
C55 H55C 0.9600 .
C55 C58 1.525(16) .
C56 H56A 0.9600 .
C56 H56B 0.9600 .
C56 H56C 0.9600 .
C56 C58 1.512(19) .
C57 H57A 0.9600 .
C57 H57B 0.9600 .
C57 H57C 0.9600 .
C57 C58 1.540(17) .
C58 C59 1.540(15) .
C59 C60 1.443(16) .
C60 H60 0.9300 .
C60 C61 1.368(16) .
C61 C62 1.557(15) .
C62 C63 1.501(19) .
C62 C64 1.512(18) .
C62 C65 1.526(17) .
C63 H63A 0.9600 .
C63 H63B 0.9600 .
C63 H63C 0.9600 .
C64 H64A 0.9600 .
C64 H64B 0.9600 .
C64 H64C 0.9600 .
C65 H65A 0.9600 .
C65 H65B 0.9600 .
C65 H65C 0.9600 .
C66 H66A 0.9600 .
C66 H66B 0.9600 .
C66 H66C 0.9600 .
C66 C69 1.536(19) .
C67 H67A 0.9600 .
C67 H67B 0.9600 .
C67 H67C 0.9600 .
C67 C69 1.567(16) .
C68 H68A 0.9600 .
C68 H68B 0.9600 .
C68 H68C 0.9600 .
C68 C69 1.530(16) .
C69 C70 1.518(15) .
C70 C71 1.389(15) .
C71 H71 0.9300 .
C71 C72 1.444(16) .
C72 C73 1.571(15) .
C73 C74 1.55(3) .
C73 C75 1.45(2) .
C73 C76 1.43(2) .
C74 H74A 0.9600 .
C74 H74B 0.9600 .
C74 H74C 0.9600 .
C75 H75A 0.9600 .
C75 H75B 0.9600 .
C75 H75C 0.9600 .
C76 H76A 0.9600 .
C76 H76B 0.9600 .
C76 H76C 0.9600 .
C77 C78 1.432(14) .
C77 C82 1.440(13) .
C78 C79 1.375(15) .
C79 H79 0.9300 .
C79 C80 1.401(14) .
C80 H80 0.9300 .
C80 C81 1.390(15) .
C81 C82 1.389(15) .
C82 C83 1.430(15) .
C83 H83 0.9300 .
C83 C84 1.344(16) .
C84 H84 0.9300 .
C84 C85 1.418(15) .
C85 H85 0.9300 .
C86 H86 0.9300 .
C86 C87 1.467(16) .
C87 C88 1.33(2) .
C87 C92 1.356(18) .
C88 H88 0.9300 .
C88 C89 1.40(2) .
C89 H89 0.9300 .
C89 C90 1.34(2) .
C90 C91 1.36(2) .
C90 C93 1.51(2) .
C91 H91 0.9300 .
C91 C92 1.371(18) .
C92 H92 0.9300 .
C93 H93A 0.9700 .
C93 H93B 0.9700 .
C93 C94 1.42(3) .
C94 H94A 0.9600 .
C94 H94B 0.9600 .
C94 H94C 0.9600 .
C95 C96 1.422(15) .
C95 C100 1.428(13) .
C96 C97 1.389(15) .
C97 H97 0.9300 .
C97 C98 1.443(14) .
C98 H98 0.9300 .
C98 C99 1.329(16) .
C99 C100 1.430(16) .
C100 C101 1.400(16) .
C101 H101 0.9300 .
C101 C102 1.352(16) .
C102 H102 0.9300 .
C102 C103 1.429(14) .
C103 H103 0.9300 .
C104 H104 0.9300 .
C104 C105 1.494(17) .
C105 C106 1.40(2) .
C105 C110 1.37(2) .
C106 H106 0.9300 .
C106 C107 1.43(2) .
C107 H107 0.9300 .
C107 C108 1.32(2) .
C108 C109 1.37(2) .
C108 C111 1.56(2) .
C109 H109 0.9300 .
C109 C110 1.379(17) .
C110 H110 0.9300 .
C111 H11A 0.9700 .
C111 H11B 0.9700 .
C111 C112 1.50(3) .
C112 H11C 0.9600 .
C112 H11D 0.9600 .
C112 H11E 0.9600 .
C113 C114 1.465(15) .
C113 C118 1.407(17) .
C114 C115 1.390(15) .
C115 H115 0.9300 .
C115 C116 1.397(17) .
C116 H116 0.9300 .
C116 C117 1.349(18) .
C117 C118 1.434(16) .
C118 C119 1.394(18) .
C119 H119 0.9300 .
C119 C120 1.384(18) .
C120 H120 0.9300 .
C120 C121 1.415(19) .
C121 H121 0.9300 .
C122 H122 0.9300 .
C122 C123 1.468(18) .
C123 C124 1.409(19) .
C123 C128 1.376(19) .
C124 H124 0.9300 .
C124 C125 1.377(19) .
C125 H125 0.9300 .
C125 C126 1.43(2) .
C126 C127 1.37(2) .
C126 C129 1.52(2) .
C127 H127 0.9300 .
C127 C128 1.38(2) .
C128 H128 0.9300 .
C129 H12A 0.9700 .
C129 H12B 0.9700 .
C129 C130 1.52(3) .
C130 H13A 0.9600 .
C130 H13B 0.9600 .
C130 H13C 0.9600 .
C131 H13D 0.9600 .
C131 H13E 0.9600 .
C131 H13F 0.9600 .
C131 C134 1.57(3) .
C132 H13G 0.9600 .
C132 H13H 0.9600 .
C132 H13I 0.9600 .
C132 C134 1.46(2) .
C133 H13J 0.9600 .
C133 H13K 0.9600 .
C133 H13L 0.9600 .
C133 C134 1.39(3) .
C134 C135 1.508(18) .
C135 C136 1.391(19) .
C136 H136 0.9300 .
C136 C137 1.397(18) .
C137 C138 1.513(18) .
C138 C139 1.58(3) .
C138 C140 1.45(2) .
C138 C141 1.40(3) .
C139 H13M 0.9600 .
C139 H13N 0.9600 .
C139 H13O 0.9600 .
C140 H14A 0.9600 .
C140 H14B 0.9600 .
C140 H14C 0.9600 .
C141 H14D 0.9600 .
C141 H14E 0.9600 .
C141 H14F 0.9600 .
C142 H14G 0.9600 .
C142 H14H 0.9600 .
C142 H14I 0.9600 .
C142 C145 1.41(3) .
C143 H14J 0.9600 .
C143 H14K 0.9600 .
C143 H14L 0.9600 .
C143 C145 1.60(3) .
C144 H14M 0.9600 .
C144 H14N 0.9600 .
C144 H14O 0.9600 .
C144 C145 1.53(2) .
C145 C146 1.59(2) .
C146 C147 1.36(2) .
C147 H147 0.9300 .
C147 C148 1.462(19) .
C148 C149 1.49(2) .
C149 C150 1.536(16) .
C149 C151 1.492(16) .
C149 C152 1.607(17) .
C150 H15C 0.9600 .
C150 H15D 0.9600 .
C150 H15E 0.9600 .
C151 H15F 0.9600 .
C151 H15G 0.9600 .
C151 H15H 0.9600 .
N161 C163 1.02(2) .
C163 C164 1.47(3) .
C164 H16C 0.9600 .
C164 H16D 0.9600 .
C164 H16E 0.9600 .
C152 H15I 0.9600 .
C152 H15J 0.9600 .
C152 H15K 0.9600 .
C15B H15B 0.9300 .
C15B C16B 1.42(4) .
C16B H16B 0.9300 .

loop_
_geom_torsion_atom_site_label_1
_geom_torsion_atom_site_label_2
_geom_torsion_atom_site_label_3
_geom_torsion_atom_site_label_4
_geom_torsion
_geom_torsion_site_symmetry_1
Dy1 O1 C2 C1 -24.1(12) .
Dy1 O1 C2 C3 157.2(8) .
Dy1 O2 C20 C19 -166.6(6) .
Dy1 O2 C20 C21 15.9(16) .
Dy1 O3 C38 C37 163.1(7) .
Dy1 O3 C38 C39 -14.7(18) .
Dy1 O4 C59 C58 157.7(8) .
Dy1 O4 C59 C60 -21.7(17) .
Dy1 O5 C61 C60 15.4(19) .
Dy1 O5 C61 C62 -164.6(7) .
Dy1 N1 C1 C2 14.8(11) .
Dy1 N1 C1 C6 -166.7(8) .
Dy1 N1 C9 C8 165.1(9) .
Dy2 O1 C2 C1 118.9(9) 2_455
Dy2 O1 C2 C3 -59.8(12) 2_455
Dy2 O2 C20 C19 13.4(11) .
Dy2 O2 C20 C21 -164.1(8) .
Dy2 O3 C38 C37 -18.9(13) .
Dy2 O3 C38 C39 163.3(9) .
Dy2 O6 C70 C69 171.0(7) .
Dy2 O6 C70 C71 -5.8(18) .
Dy2 O7 C72 C71 -22.6(18) .
Dy2 O7 C72 C73 157.6(8) .
Dy2 N3 C19 C20 -10.1(10) .
Dy2 N3 C19 C24 166.9(8) .
Dy2 N3 C27 C26 -167.5(9) .
Dy2 N5 C37 C38 11.1(13) .
Dy2 N5 C37 C42 -169.6(9) .
Dy2 N5 C45 C44 168.3(9) .
Dy3 O9 C78 C77 -24.5(12) .
Dy3 O9 C78 C79 155.5(9) .
Dy3 O10 C96 C95 169.9(7) .
Dy3 O10 C96 C97 -11.5(18) .
Dy3 O11 C114 C113 -164.3(8) .
Dy3 O11 C114 C115 17.5(18) .
Dy3 O12 C135 C134 -160.1(11) .
Dy3 O12 C135 C136 14(2) .
Dy3 O13 C137 C136 -24(2) .
Dy3 O13 C137 C138 156.4(11) .
Dy3 N7 C77 C78 14.4(12) .
Dy3 N7 C77 C82 -166.2(8) .
Dy3 N7 C85 C84 165.9(9) .
Dy4 O9 C78 C77 118.3(9) 2_556
Dy4 O9 C78 C79 -61.7(13) 2_556
Dy4 O10 C96 C95 -19.8(12) .
Dy4 O10 C96 C97 158.9(9) .
Dy4 O11 C114 C113 15.0(12) .
Dy4 O11 C114 C115 -163.3(9) .
Dy4 O14 C146 C145 164.7(9) .
Dy4 O14 C146 C147 -15(2) .
Dy4 O15 C148 C147 9(2) .
Dy4 O15 C148 C149 174.2(11) .
Dy4 N9 C95 C96 13.9(11) .
Dy4 N9 C95 C100 -165.0(8) .
Dy4 N9 C103 C102 164.0(9) .
Dy4 N11 C113 C114 -15.3(11) .
Dy4 N11 C113 C118 164.5(9) .
Dy4 N11 C121 C120 -165.2(10) .
O1 C2 C3 C4 174.1(10) .
O2 C20 C21 C22 177.7(9) .
O3 C38 C39 C40 175.7(11) .
O4 C59 C60 C61 -1(2) .
O5 C61 C62 C63 56.8(14) .
O5 C61 C62 C64 -62.6(13) .
O5 C61 C62 C65 178.3(11) .
O6 C70 C71 C72 10.6(19) .
O7 C72 C73 C74 51.7(16) .
O7 C72 C73 C75 -58.4(17) .
O7 C72 C73 C76 170.3(16) .
O9 C78 C79 C80 174.4(10) .
O10 C96 C97 C98 -178.0(10) .
O11 C114 C115 C116 177.9(11) .
O12 C135 C136 C137 3(3) .
O13 C137 C138 C139 71.2(16) .
O13 C137 C138 C140 -31(2) .
O13 C137 C138 C141 -175.0(19) .
O14 C146 C147 C148 -1(3) .
O15 C148 C149 C150 45(2) .
O15 C148 C149 C151 173.0(15) .
O15 C148 C149 C152 -67.6(19) .
N1 C1 C2 O1 4.8(14) .
N1 C1 C2 C3 -176.4(10) .
N1 C1 C6 C5 -178.0(10) .
N1 C1 C6 C7 -0.4(16) .
N2 C5 C6 C1 176.9(10) .
N2 C5 C6 C7 -0.4(17) .
N2 C10 C11 C12 -178.0(14) .
N2 C10 C11 C16A 24(2) .
N2 C10 C11 C16B -27(2) .
N3 C19 C20 O2 -1.0(13) .
N3 C19 C20 C21 176.7(9) .
N3 C19 C24 C23 -175.7(10) .
N3 C19 C24 C25 1.1(16) .
N4 C23 C24 C19 172.8(10) .
N4 C23 C24 C25 -3.7(18) .
N4 C28 C29 C30 177.2(10) .
N4 C28 C29 C34 -8.3(16) .
N5 C37 C38 O3 3.8(15) .
N5 C37 C38 C39 -178.2(11) .
N5 C37 C42 C41 179.2(11) .
N5 C37 C42 C43 0.7(17) .
N6 C41 C42 C37 179.0(10) .
N6 C41 C42 C43 -2.6(17) .
N6 C46 C47 C48 1(3) .
N6 C46 C47 C52 -169.4(19) .
N7 C77 C78 O9 5.2(15) .
N7 C77 C78 C79 -174.8(10) .
N7 C77 C82 C81 179.6(10) .
N7 C77 C82 C83 -2.9(15) .
N8 C81 C82 C77 177.5(9) .
N8 C81 C82 C83 0.3(16) .
N8 C86 C87 C88 -13(2) .
N8 C86 C87 C92 170.8(13) .
N9 C95 C96 O10 2.3(15) .
N9 C95 C96 C97 -176.5(10) .
N9 C95 C100 C99 174.8(10) .
N9 C95 C100 C101 -2.3(15) .
N10 C99 C100 C95 -179.4(9) .
N10 C99 C100 C101 -2.4(16) .
N10 C104 C105 C106 173.1(15) .
N10 C104 C105 C110 -2(2) .
N11 C113 C114 O11 1.3(15) .
N11 C113 C114 C115 179.7(10) .
N11 C113 C118 C117 -179.7(10) .
N11 C113 C118 C119 0.7(17) .
N12 C117 C118 C113 174.8(10) .
N12 C117 C118 C119 -5.6(17) .
N12 C122 C123 C124 1.9(19) .
N12 C122 C123 C128 179.9(13) .
C1 N1 C9 C8 -1.1(16) .
C1 C2 C3 C4 -4.6(16) .
C1 C6 C7 C8 -0.3(18) .
C2 C1 C6 C5 0.4(16) .
C2 C1 C6 C7 177.9(10) .
C2 C3 C4 C5 -1.5(18) .
C3 C4 C5 N2 -176.6(11) .
C3 C4 C5 C6 7.0(18) .
C4 C5 C6 C1 -6.3(16) .
C4 C5 C6 C7 176.3(12) .
C5 N2 C10 C11 174.4(11) .
C5 C6 C7 C8 177.1(12) .
C6 C1 C2 O1 -173.6(9) .
C6 C1 C2 C3 5.1(16) .
C6 C7 C8 C9 0(2) .
C7 C8 C9 N1 0.4(19) .
C9 N1 C1 C2 -177.3(10) .
C9 N1 C1 C6 1.1(15) .
C10 N2 C5 C4 34.0(18) .
C10 N2 C5 C6 -149.5(11) .
C10 C11 C12 C13 175.1(14) .
C10 C11 C16A C15A -178(2) .
C10 C11 C16B C15B -177(3) .
C11 C12 C13 C14 6(3) .
C12 C11 C16A C15A 23(3) .
C12 C11 C16B C15B -24(4) .
C12 C13 C14 C15A 16(3) .
C12 C13 C14 C17 174.7(16) .
C12 C13 C14 C15B -33(3) .
C13 C14 C15A C16A -18(3) .
C13 C14 C17 C18 83(3) .
C13 C14 C15B C16B 30(4) .
C14 C15A C16A C11 -2(4) .
C14 C15B C16B C11 -2(5) .
C15A C14 C17 C18 -119(3) .
C16A C11 C12 C13 -26(3) .
C17 C14 C15A C16A -177(2) .
C17 C14 C15B C16B -177(2) .
C19 N3 C27 C26 -3.1(16) .
C19 C20 C21 C22 0.0(15) .
C19 C24 C25 C26 -0.7(17) .
C20 C19 C24 C23 1.1(16) .
C20 C19 C24 C25 177.9(10) .
C20 C21 C22 C23 -0.6(17) .
C21 C22 C23 N4 -172.9(10) .
C21 C22 C23 C24 1.3(17) .
C22 C23 C24 C19 -1.6(16) .
C22 C23 C24 C25 -178.1(11) .
C23 N4 C28 C29 167.4(11) .
C23 C24 C25 C26 176.0(12) .
C24 C19 C20 O2 -178.0(9) .
C24 C19 C20 C21 -0.3(14) .
C24 C25 C26 C27 -1.4(19) .
C25 C26 C27 N3 3.5(19) .
C27 N3 C19 C20 -176.2(9) .
C27 N3 C19 C24 0.7(15) .
C28 N4 C23 C22 -39.8(16) .
C28 N4 C23 C24 145.9(12) .
C28 C29 C30 C31 174.7(10) .
C28 C29 C34 C33 -174.5(10) .
C29 C30 C31 C32 0.0 .
C30 C29 C34 C33 0.0 .
C30 C31 C32 C33 0.0 .
C30 C31 C32 C35 -176.3(13) .
C31 C32 C33 C34 0.0 .
C31 C32 C35 C36 81(3) .
C32 C33 C34 C29 0.0 .
C33 C32 C35 C36 -96(2) .
C34 C29 C30 C31 0.0 .
C35 C32 C33 C34 176.3(12) .
C37 N5 C45 C44 1.1(19) .
C37 C38 C39 C40 -2.1(18) .
C37 C42 C43 C44 -0.9(18) .
C38 C37 C42 C41 -1.6(17) .
C38 C37 C42 C43 179.9(10) .
C38 C39 C40 C41 0.6(19) .
C39 C40 C41 N6 -178.4(11) .
C39 C40 C41 C42 0.4(19) .
C40 C41 C42 C37 0.2(17) .
C40 C41 C42 C43 178.5(12) .
C41 N6 C46 C47 179.3(15) .
C41 C42 C43 C44 -179.3(12) .
C42 C37 C38 O3 -175.4(10) .
C42 C37 C38 C39 2.6(17) .
C42 C43 C44 C45 1.2(19) .
C43 C44 C45 N5 -1(2) .
C45 N5 C37 C38 180.0(11) .
C45 N5 C37 C42 -0.8(17) .
C46 N6 C41 C40 34(2) .
C46 N6 C41 C42 -145.1(15) .
C46 C47 C48 C49 -179.3(17) .
C46 C47 C52 C51 -178.9(19) .
C47 C48 C49 C50 -1(3) .
C48 C47 C52 C51 10(3) .
C48 C49 C50 C51 8(3) .
C48 C49 C50 C53 179.7(18) .
C49 C50 C51 C52 -6(3) .
C49 C50 C53 C54 -165.3(19) .
C50 C51 C52 C47 -3(3) .
C51 C50 C53 C54 6(3) .
C52 C47 C48 C49 -9(3) .
C53 C50 C51 C52 -177.7(19) .
C55 C58 C59 O4 3.9(16) .
C55 C58 C59 C60 -176.6(12) .
C56 C58 C59 O4 -116.1(12) .
C56 C58 C59 C60 63.3(14) .
C57 C58 C59 O4 124.1(11) .
C57 C58 C59 C60 -56.4(15) .
C58 C59 C60 C61 179.4(12) .
C59 C60 C61 O5 5(2) .
C59 C60 C61 C62 -175.1(11) .
C60 C61 C62 C63 -123.2(13) .
C60 C61 C62 C64 117.4(12) .
C60 C61 C62 C65 -1.7(17) .
C66 C69 C70 O6 -71.9(12) .
C66 C69 C70 C71 104.8(13) .
C67 C69 C70 O6 168.0(10) .
C67 C69 C70 C71 -15.2(16) .
C68 C69 C70 O6 48.8(13) .
C68 C69 C70 C71 -134.5(11) .
C69 C70 C71 C72 -165.9(11) .
C70 C71 C72 O7 3(2) .
C70 C71 C72 C73 -176.8(11) .
C71 C72 C73 C74 -128.0(14) .
C71 C72 C73 C75 121.9(14) .
C71 C72 C73 C76 -9(2) .
C77 N7 C85 C84 0.2(17) .
C77 C78 C79 C80 -5.6(17) .
C77 C82 C83 C84 3.0(16) .
C78 C77 C82 C81 -1.0(15) .
C78 C77 C82 C83 176.5(10) .
C78 C79 C80 C81 0.4(18) .
C79 C80 C81 N8 -177.2(10) .
C79 C80 C81 C82 4.7(17) .
C80 C81 C82 C77 -4.3(16) .
C80 C81 C82 C83 178.5(11) .
C81 N8 C86 C87 -179.1(11) .
C81 C82 C83 C84 -179.7(11) .
C82 C77 C78 O9 -174.2(9) .
C82 C77 C78 C79 5.8(15) .
C82 C83 C84 C85 -1.6(18) .
C83 C84 C85 N7 -0.1(19) .
C85 N7 C77 C78 -178.0(10) .
C85 N7 C77 C82 1.4(16) .
C86 N8 C81 C80 24.6(17) .
C86 N8 C81 C82 -157.3(11) .
C86 C87 C88 C89 -177.4(19) .
C86 C87 C92 C91 -178.2(14) .
C87 C88 C89 C90 -6(4) .
C88 C87 C92 C91 5(2) .
C88 C89 C90 C91 9(3) .
C88 C89 C90 C93 -175(2) .
C89 C90 C91 C92 -4(3) .
C89 C90 C93 C94 103(3) .
C90 C91 C92 C87 -3(3) .
C91 C90 C93 C94 -81(3) .
C92 C87 C88 C89 -1(3) .
C93 C90 C91 C92 179.5(16) .
C95 N9 C103 C102 -0.6(17) .
C95 C96 C97 C98 0.6(17) .
C95 C100 C101 C102 1.8(16) .
C96 C95 C100 C99 -4.0(15) .
C96 C95 C100 C101 178.8(10) .
C96 C97 C98 C99 -2.2(19) .
C97 C98 C99 N10 -177.3(11) .
C97 C98 C99 C100 0.6(18) .
C98 C99 C100 C95 2.5(16) .
C98 C99 C100 C101 179.5(11) .
C99 N10 C104 C105 179.8(11) .
C99 C100 C101 C102 -175.3(11) .
C100 C95 C96 O10 -178.8(9) .
C100 C95 C96 C97 2.4(16) .
C100 C101 C102 C103 -0.7(18) .
C101 C102 C103 N9 0.1(19) .
C103 N9 C95 C96 -179.3(10) .
C103 N9 C95 C100 1.8(15) .
C104 N10 C99 C98 -35.2(18) .
C104 N10 C99 C100 146.9(12) .
C104 C105 C106 C107 -179.6(16) .
C104 C105 C110 C109 177.2(14) .
C105 C106 C107 C108 7(3) .
C106 C105 C110 C109 2(2) .
C106 C107 C108 C109 -6(3) .
C106 C107 C108 C111 179.7(19) .
C107 C108 C109 C110 3(3) .
C107 C108 C111 C112 96(2) .
C108 C109 C110 C105 -2(2) .
C109 C108 C111 C112 -78(2) .
C110 C105 C106 C107 -5(3) .
C111 C108 C109 C110 177.7(17) .
C113 N11 C121 C120 -5.6(18) .
C113 C114 C115 C116 -0.4(16) .
C113 C118 C119 C120 -1.6(18) .
C114 C113 C118 C117 0.1(16) .
C114 C113 C118 C119 -179.6(11) .
C114 C115 C116 C117 1.1(19) .
C115 C116 C117 N12 -174.5(11) .
C115 C116 C117 C118 -1.1(19) .
C116 C117 C118 C113 0.5(17) .
C116 C117 C118 C119 -179.9(12) .
C117 N12 C122 C123 173.7(10) .
C117 C118 C119 C120 178.8(12) .
C118 C113 C114 O11 -178.5(10) .
C118 C113 C114 C115 -0.1(16) .
C118 C119 C120 C121 -1(2) .
C119 C120 C121 N11 5(2) .
C121 N11 C113 C114 -177.0(10) .
C121 N11 C113 C118 2.8(16) .
C122 N12 C117 C116 -32.0(18) .
C122 N12 C117 C118 154.3(11) .
C122 C123 C124 C125 176.9(12) .
C122 C123 C128 C127 -179.3(14) .
C123 C124 C125 C126 1(2) .
C124 C123 C128 C127 -1(2) .
C124 C125 C126 C127 1(2) .
C124 C125 C126 C129 178.8(15) .
C125 C126 C127 C128 -3(3) .
C125 C126 C129 C130 -106(2) .
C126 C127 C128 C123 4(3) .
C127 C126 C129 C130 71(2) .
C128 C123 C124 C125 -1(2) .
C129 C126 C127 C128 178.9(17) .
C131 C134 C135 O12 -50(2) .
C131 C134 C135 C136 136.0(16) .
C132 C134 C135 O12 -160.0(17) .
C132 C134 C135 C136 26(3) .
C133 C134 C135 O12 77(2) .
C133 C134 C135 C136 -97(2) .
C134 C135 C136 C137 177.0(16) .
C135 C136 C137 O13 2(3) .
C135 C136 C137 C138 -178.8(16) .
C136 C137 C138 C139 -107.9(17) .
C136 C137 C138 C140 150.1(18) .
C136 C137 C138 C141 6(3) .
C142 C145 C146 O14 -66(2) .
C142 C145 C146 C147 114(2) .
C143 C145 C146 O14 50.1(19) .
C143 C145 C146 C147 -130.3(18) .
C144 C145 C146 O14 163.7(15) .
C144 C145 C146 C147 -17(2) .
C145 C146 C147 C148 179.3(16) .
C146 C147 C148 O15 4(3) .
C146 C147 C148 C149 -160.5(18) .
C147 C148 C149 C150 -150.4(17) .
C147 C148 C149 C151 -22(2) .
C147 C148 C149 C152 97.3(18) .
C15B C14 C17 C18 -68(3) .
C16B C11 C12 C13 24(3) .
